data_4068168
loop_
_publ_author_name
'Hruszkewycz, Damian P.'
'Wu, Jianguo'
'Green, Jennifer C.'
'Hazari, Nilay'
'Schmeier, Timothy J.'

_publ_section_title
;
 Mechanistic Studies of the Insertion of CO2into Palladium(I) Bridging
 Allyl Dimers
;
_journal_issue 1
_journal_name_full Organometallics
_journal_page_first 470
_journal_paper_doi 10.1021/om201163k
_journal_volume 31
_journal_year 2012
_chemical_formula_moiety 'Pd2 O2 N4 C61 H82'
_chemical_formula_sum 'C61 H82 N4 O2 Pd2'
_chemical_formula_weight 1116.14
_space_group_IT_number 14
_symmetry_cell_setting monoclinic
_symmetry_Int_Tables_number 14
_symmetry_space_group_name_Hall '-P 2yn'
_symmetry_space_group_name_H-M 'P 1 21/n 1'
_atom_sites_solution_hydrogens geom
_atom_sites_solution_primary direct
_atom_sites_solution_secondary difmap
_cell_angle_alpha 90.0000
_cell_angle_beta 106.101(8)
_cell_angle_gamma 90.0000
_cell_formula_units_Z 4
_cell_length_a 14.1732(7)
_cell_length_b 18.3186(7)
_cell_length_c 22.7582(16)
_cell_measurement_reflns_used 12344
_cell_measurement_temperature 93
_cell_measurement_theta_max 65.25
_cell_measurement_theta_min 2.02
_cell_volume 5677.0(6)
_computing_cell_refinement 'CrystalClear-SM Expert 2.0 r5'
_computing_data_collection 'CrystalClear-SM Expert 2.0 r5 (Rigaku, 2010)'
_computing_data_reduction 'CrystalClear-SM Expert 2.0 r5'
_computing_molecular_graphics 'CrystalStructure 4.0'
_computing_publication_material 'CrystalStructure 4.0 (Rigaku, 2010)'
_computing_structure_refinement 'SHELXL97 (Sheldrick, 1997)'
_computing_structure_solution 'SIR92 (Altomare, et al., 1994)'
_diffrn_ambient_temperature 93
_diffrn_detector_area_resol_mean 10.000
_diffrn_measured_fraction_theta_full 0.984
_diffrn_measured_fraction_theta_max 0.984
_diffrn_measurement_device_type 'Rigaku R-AXIS RAPID imaging plate'
_diffrn_measurement_method \w
_diffrn_radiation_type 'Cu K\a'
_diffrn_radiation_wavelength 1.54187
_diffrn_reflns_av_R_equivalents 0.0785
_diffrn_reflns_limit_h_max 16
_diffrn_reflns_limit_h_min -16
_diffrn_reflns_limit_k_max 21
_diffrn_reflns_limit_k_min -21
_diffrn_reflns_limit_l_max 26
_diffrn_reflns_limit_l_min -24
_diffrn_reflns_number 39543
_diffrn_reflns_theta_full 65.09
_diffrn_reflns_theta_max 65.09
_diffrn_standards_number 0
_exptl_absorpt_coefficient_mu 5.436
_exptl_absorpt_correction_T_max 0.337
_exptl_absorpt_correction_T_min 0.235
_exptl_absorpt_correction_type multi-scan
_exptl_absorpt_process_details
;
    Higashi, T. (1995). Program for Absorption Correction.
    Rigaku Corporation, Tokyo, Japan.
;
_exptl_crystal_colour Yellow
_exptl_crystal_density_diffrn 1.306
_exptl_crystal_density_method 'not measured'
_exptl_crystal_description Prism
_exptl_crystal_F_000 2336.00
_exptl_crystal_size_max 0.20
_exptl_crystal_size_mid 0.20
_exptl_crystal_size_min 0.20
_refine_diff_density_max 1.210
_refine_diff_density_min -1.010
_refine_ls_extinction_method none
_refine_ls_goodness_of_fit_ref 1.119
_refine_ls_hydrogen_treatment mixed
_refine_ls_number_parameters 626
_refine_ls_number_reflns 9556
_refine_ls_number_restraints 6
_refine_ls_R_factor_gt 0.0514
_refine_ls_shift/su_max 0.001
_refine_ls_structure_factor_coef Fsqd
_refine_ls_weighting_details 'w = 1/[\s^2^(Fo^2^)+(0.0254P)^2^+13.9427P] where P=(Fo^2^+2Fc^2^)/3'
_refine_ls_weighting_scheme calc
_refine_ls_wR_factor_ref 0.1327
_reflns_number_gt 5999
_reflns_number_total 9870
_reflns_threshold_expression F^2^>2.0\s(F^2^)
_cod_data_source_file om201163k_si_002.cif
_cod_data_source_block '_II-IPr-A'
_cod_original_formula_sum 'Pd2 O2 N4 C61 H82'
_cod_database_code 4068168

loop_
_symmetry_equiv_pos_site_id
_symmetry_equiv_pos_as_xyz
1 +X,+Y,+Z
2 1/2-X,1/2+Y,1/2-Z
3 -X,-Y,-Z
4 1/2+X,1/2-Y,1/2+Z

loop_
_atom_site_label
_atom_site_type_symbol
_atom_site_fract_x
_atom_site_fract_y
_atom_site_fract_z
_atom_site_U_iso_or_equiv
_atom_site_adp_type
_atom_site_occupancy
_atom_site_symmetry_multiplicity
_atom_site_calc_flag
_atom_site_refinement_flags
Pd(1) Pd 0.37496(3) 0.27483(2) 0.62317(2) 0.02148(14) Uani 1.00 4 d .
Pd(2) Pd 0.24092(3) 0.27447(2) 0.68534(2) 0.02126(14) Uani 1.00 4 d .
O(1) O 0.3537(3) 0.3920(2) 0.62140(19) 0.0328(11) Uani 1.00 4 d .
O(2) O 0.2558(3) 0.3932(2) 0.68331(19) 0.0312(11) Uani 1.00 4 d .
N(1) N 0.5600(4) 0.2846(3) 0.5800(2) 0.0211(12) Uani 1.00 4 d .
N(2) N 0.4345(4) 0.3096(3) 0.5055(2) 0.0252(12) Uani 1.00 4 d .
N(3) N 0.0256(4) 0.2373(3) 0.6693(2) 0.0231(12) Uani 1.00 4 d .
N(4) N 0.0758(4) 0.3019(3) 0.7503(2) 0.0240(12) Uani 1.00 4 d .
C(1) C 0.3079(5) 0.4224(4) 0.6542(3) 0.0294(16) Uani 1.00 4 d .
C(2) C 0.3152(5) 0.5062(4) 0.6570(3) 0.0359(17) Uani 1.00 4 d .
C(3) C 0.4114(5) 0.5343(4) 0.6509(3) 0.0398(18) Uani 1.00 4 d .
C(4) C 0.4577(5) 0.5943(4) 0.6761(3) 0.0448(20) Uani 1.00 4 d .
C(5) C 0.3914(5) 0.1673(3) 0.6364(3) 0.0285(16) Uani 1.00 4 d .
C(6) C 0.2572(4) 0.1651(3) 0.6914(3) 0.0248(15) Uani 1.00 4 d .
C(7) C 0.3565(5) 0.1794(3) 0.6894(3) 0.0265(16) Uani 1.00 4 d .
C(8) C 0.4592(5) 0.2859(3) 0.5656(3) 0.0258(15) Uani 1.00 4 d .
C(9) C 0.1061(4) 0.2742(3) 0.7030(2) 0.0167(13) Uani 1.00 4 d .
C(10) C 0.5169(5) 0.3214(3) 0.4847(3) 0.0314(17) Uani 1.00 4 d .
C(11) C -0.0532(5) 0.2434(3) 0.6946(3) 0.0275(15) Uani 1.00 4 d .
C(12) C 0.5948(5) 0.3051(3) 0.5315(3) 0.0313(17) Uani 1.00 4 d .
C(13) C -0.0222(4) 0.2836(3) 0.7453(3) 0.0250(15) Uani 1.00 4 d .
C(14) C 0.6421(4) 0.1751(4) 0.6291(3) 0.0281(16) Uani 1.00 4 d .
C(15) C 0.6962(4) 0.1393(4) 0.6825(3) 0.0296(16) Uani 1.00 4 d .
C(16) C 0.7247(5) 0.1757(4) 0.7374(3) 0.0362(18) Uani 1.00 4 d .
C(17) C 0.6987(5) 0.2476(4) 0.7413(3) 0.0354(17) Uani 1.00 4 d .
C(18) C 0.6438(4) 0.2864(3) 0.6903(3) 0.0230(15) Uani 1.00 4 d .
C(19) C 0.6131(5) 0.3644(3) 0.6969(3) 0.0352(17) Uani 1.00 4 d .
C(20) C 0.7044(5) 0.4142(4) 0.7171(3) 0.050(2) Uani 1.00 4 d .
C(21) C 0.5512(5) 0.3691(4) 0.7420(3) 0.0434(19) Uani 1.00 4 d .
C(22) C 0.6112(5) 0.1342(4) 0.5692(3) 0.0394(18) Uani 1.00 4 d .
C(23) C 0.6917(6) 0.1319(4) 0.5366(3) 0.061(2) Uani 1.00 4 d .
C(24) C 0.5749(5) 0.0564(4) 0.5758(3) 0.053(2) Uani 1.00 4 d .
C(25) C 0.3348(4) 0.3139(4) 0.4655(3) 0.0250(15) Uani 1.00 4 d .
C(26) C 0.2914(5) 0.3830(3) 0.4496(3) 0.0257(15) Uani 1.00 4 d .
C(27) C 0.1990(5) 0.3850(4) 0.4077(3) 0.0349(17) Uani 1.00 4 d .
C(28) C 0.1502(5) 0.3211(4) 0.3842(3) 0.0402(19) Uani 1.00 4 d .
C(29) C 0.1934(6) 0.2545(4) 0.4027(3) 0.0457(20) Uani 1.00 4 d .
C(30) C 0.2858(5) 0.2485(4) 0.4423(3) 0.0297(16) Uani 1.00 4 d .
C(31) C 0.3362(5) 0.1755(4) 0.4580(3) 0.0373(18) Uani 1.00 4 d .
C(32) C 0.2651(5) 0.1135(4) 0.4620(3) 0.051(2) Uani 1.00 4 d .
C(33) C 0.3947(5) 0.1560(4) 0.4128(3) 0.047(2) Uani 1.00 4 d .
C(34) C 0.3450(5) 0.4523(3) 0.4760(3) 0.0334(17) Uani 1.00 4 d .
C(35) C 0.2755(5) 0.5086(4) 0.4916(3) 0.0463(20) Uani 1.00 4 d .
C(36) C 0.3951(5) 0.4877(4) 0.4311(3) 0.052(2) Uani 1.00 4 d .
C(37) C 0.1310(4) 0.3533(4) 0.7967(3) 0.0280(16) Uani 1.00 4 d .
C(38) C 0.2067(4) 0.3281(4) 0.8450(3) 0.0294(16) Uani 1.00 4 d .
C(39) C 0.2528(4) 0.3778(4) 0.8899(3) 0.0285(16) Uani 1.00 4 d .
C(40) C 0.2226(5) 0.4500(4) 0.8852(3) 0.0354(18) Uani 1.00 4 d .
C(41) C 0.1485(5) 0.4738(4) 0.8363(3) 0.0318(16) Uani 1.00 4 d .
C(42) C 0.1001(4) 0.4269(3) 0.7902(3) 0.0274(15) Uani 1.00 4 d .
C(43) C 0.0225(5) 0.4570(4) 0.7350(3) 0.0366(18) Uani 1.00 4 d .
C(44) C 0.0690(5) 0.5050(4) 0.6957(3) 0.0397(18) Uani 1.00 4 d .
C(45) C -0.0575(5) 0.4993(4) 0.7549(3) 0.0393(18) Uani 1.00 4 d .
C(46) C 0.2401(5) 0.2485(4) 0.8505(3) 0.0306(16) Uani 1.00 4 d .
C(47) C 0.2312(5) 0.2153(4) 0.9103(3) 0.0452(20) Uani 1.00 4 d .
C(48) C 0.3467(5) 0.2435(4) 0.8461(3) 0.0457(20) Uani 1.00 4 d .
C(49) C 0.0208(4) 0.2036(3) 0.6120(3) 0.0220(14) Uani 1.00 4 d .
C(50) C 0.0153(4) 0.1276(3) 0.6066(3) 0.0281(15) Uani 1.00 4 d .
C(51) C 0.0099(5) 0.0978(4) 0.5488(3) 0.0380(18) Uani 1.00 4 d .
C(52) C 0.0134(5) 0.1414(4) 0.5003(3) 0.0432(20) Uani 1.00 4 d .
C(53) C 0.0227(5) 0.2158(4) 0.5076(3) 0.0384(18) Uani 1.00 4 d .
C(54) C 0.0260(5) 0.2494(4) 0.5629(3) 0.0333(17) Uani 1.00 4 d .
C(55) C 0.0286(5) 0.3322(4) 0.5686(3) 0.0373(18) Uani 1.00 4 d .
C(56) C -0.0748(5) 0.3639(4) 0.5588(4) 0.063(2) Uani 1.00 4 d .
C(57) C 0.0826(6) 0.3693(4) 0.5283(3) 0.059(2) Uani 1.00 4 d .
C(58) C 0.0140(4) 0.0780(4) 0.6596(3) 0.0324(17) Uani 1.00 4 d .
C(59) C -0.0894(5) 0.0518(4) 0.6565(4) 0.052(2) Uani 1.00 4 d .
C(60) C 0.6170(4) 0.2487(3) 0.6349(3) 0.0204(14) Uani 1.00 4 d .
C(61) C 0.0817(5) 0.0115(4) 0.6650(3) 0.0454(20) Uani 1.00 4 d .
H(2A) H 0.2613 0.5271 0.6239 0.043 Uiso 1.00 4 calc R
H(2B) H 0.3064 0.5231 0.6965 0.043 Uiso 1.00 4 calc R
H(3) H 0.4424 0.5062 0.6264 0.048 Uiso 1.00 4 calc R
H(4A) H 0.4298 0.6242 0.7010 0.054 Uiso 1.00 4 calc R
H(4B) H 0.5186 0.6073 0.6693 0.054 Uiso 1.00 4 calc R
H(5A) H 0.3472 0.1373 0.6041 0.034 Uiso 1.00 4 calc R
H(5B) H 0.4602 0.1502 0.6459 0.034 Uiso 1.00 4 calc R
H(6A) H 0.2521 0.1439 0.7304 0.030 Uiso 1.00 4 calc R
H(6B) H 0.2166 0.1378 0.6557 0.030 Uiso 1.00 4 calc R
H(7) H 0.403(4) 0.185(3) 0.725(2) 0.020(16) Uiso 1.00 4 d .
H(10) H 0.5175 0.3378 0.4452 0.038 Uiso 1.00 4 calc R
H(11) H -0.1168 0.2229 0.6788 0.033 Uiso 1.00 4 calc R
H(12) H 0.6617 0.3072 0.5313 0.038 Uiso 1.00 4 calc R
H(13) H -0.0592 0.2970 0.7726 0.030 Uiso 1.00 4 calc R
H(15) H 0.7133 0.0894 0.6806 0.036 Uiso 1.00 4 calc R
H(16) H 0.7626 0.1511 0.7728 0.043 Uiso 1.00 4 calc R
H(17) H 0.7188 0.2716 0.7798 0.042 Uiso 1.00 4 calc R
H(19) H 0.5721 0.3815 0.6561 0.042 Uiso 1.00 4 calc R
H(20A) H 0.7416 0.4116 0.6867 0.060 Uiso 1.00 4 calc R
H(20B) H 0.7459 0.3978 0.7569 0.060 Uiso 1.00 4 calc R
H(20C) H 0.6834 0.4646 0.7204 0.060 Uiso 1.00 4 calc R
H(21A) H 0.5900 0.3522 0.7823 0.052 Uiso 1.00 4 calc R
H(21B) H 0.4928 0.3382 0.7276 0.052 Uiso 1.00 4 calc R
H(21C) H 0.5309 0.4198 0.7449 0.052 Uiso 1.00 4 calc R
H(22) H 0.5546 0.1615 0.5420 0.047 Uiso 1.00 4 calc R
H(23A) H 0.7494 0.1067 0.5624 0.073 Uiso 1.00 4 calc R
H(23B) H 0.7098 0.1818 0.5286 0.073 Uiso 1.00 4 calc R
H(23C) H 0.6677 0.1057 0.4978 0.073 Uiso 1.00 4 calc R
H(24A) H 0.5190 0.0585 0.5932 0.063 Uiso 1.00 4 calc R
H(24B) H 0.6281 0.0281 0.6030 0.063 Uiso 1.00 4 calc R
H(24C) H 0.5545 0.0330 0.5356 0.063 Uiso 1.00 4 calc R
H(27) H 0.1688 0.4308 0.3949 0.042 Uiso 1.00 4 calc R
H(28) H 0.0872 0.3233 0.3555 0.048 Uiso 1.00 4 calc R
H(29) H 0.1580 0.2112 0.3875 0.055 Uiso 1.00 4 calc R
H(31) H 0.3842 0.1803 0.4993 0.045 Uiso 1.00 4 calc R
H(32A) H 0.2165 0.1075 0.4222 0.061 Uiso 1.00 4 calc R
H(32B) H 0.2314 0.1255 0.4930 0.061 Uiso 1.00 4 calc R
H(32C) H 0.3020 0.0679 0.4732 0.061 Uiso 1.00 4 calc R
H(33A) H 0.4434 0.1942 0.4135 0.057 Uiso 1.00 4 calc R
H(33B) H 0.3499 0.1522 0.3715 0.057 Uiso 1.00 4 calc R
H(33C) H 0.4282 0.1092 0.4245 0.057 Uiso 1.00 4 calc R
H(34) H 0.3967 0.4396 0.5144 0.040 Uiso 1.00 4 calc R
H(35A) H 0.2440 0.4873 0.5209 0.056 Uiso 1.00 4 calc R
H(35B) H 0.2251 0.5224 0.4542 0.056 Uiso 1.00 4 calc R
H(35C) H 0.3130 0.5519 0.5097 0.056 Uiso 1.00 4 calc R
H(36A) H 0.3453 0.5011 0.3934 0.063 Uiso 1.00 4 calc R
H(36B) H 0.4415 0.4530 0.4217 0.063 Uiso 1.00 4 calc R
H(36C) H 0.4305 0.5316 0.4498 0.063 Uiso 1.00 4 calc R
H(39) H 0.3048 0.3623 0.9238 0.034 Uiso 1.00 4 calc R
H(40) H 0.2538 0.4836 0.9163 0.042 Uiso 1.00 4 calc R
H(41) H 0.1300 0.5238 0.8342 0.038 Uiso 1.00 4 calc R
H(43) H -0.0096 0.4146 0.7095 0.044 Uiso 1.00 4 calc R
H(44A) H 0.1177 0.4765 0.6822 0.048 Uiso 1.00 4 calc R
H(44B) H 0.1013 0.5469 0.7199 0.048 Uiso 1.00 4 calc R
H(44C) H 0.0180 0.5223 0.6600 0.048 Uiso 1.00 4 calc R
H(45A) H -0.0276 0.5411 0.7803 0.047 Uiso 1.00 4 calc R
H(45B) H -0.0883 0.4670 0.7785 0.047 Uiso 1.00 4 calc R
H(45C) H -0.1073 0.5169 0.7186 0.047 Uiso 1.00 4 calc R
H(46) H 0.1966 0.2205 0.8157 0.037 Uiso 1.00 4 calc R
H(47A) H 0.1629 0.2184 0.9117 0.054 Uiso 1.00 4 calc R
H(47B) H 0.2735 0.2421 0.9449 0.054 Uiso 1.00 4 calc R
H(47C) H 0.2515 0.1640 0.9125 0.054 Uiso 1.00 4 calc R
H(48A) H 0.3902 0.2707 0.8800 0.055 Uiso 1.00 4 calc R
H(48B) H 0.3503 0.2644 0.8072 0.055 Uiso 1.00 4 calc R
H(48C) H 0.3671 0.1922 0.8484 0.055 Uiso 1.00 4 calc R
H(51) H 0.0038 0.0465 0.5432 0.046 Uiso 1.00 4 calc R
H(52) H 0.0094 0.1200 0.4617 0.052 Uiso 1.00 4 calc R
H(53) H 0.0269 0.2450 0.4739 0.046 Uiso 1.00 4 calc R
H(55) H 0.0658 0.3436 0.6118 0.045 Uiso 1.00 4 calc R
H(56A) H -0.1046 0.3433 0.5892 0.076 Uiso 1.00 4 calc R
H(56B) H -0.1152 0.3516 0.5176 0.076 Uiso 1.00 4 calc R
H(56C) H -0.0705 0.4171 0.5635 0.076 Uiso 1.00 4 calc R
H(57A) H 0.0499 0.3581 0.4853 0.070 Uiso 1.00 4 calc R
H(57B) H 0.1505 0.3516 0.5387 0.070 Uiso 1.00 4 calc R
H(57C) H 0.0824 0.4222 0.5345 0.070 Uiso 1.00 4 calc R
H(58) H 0.0381 0.1071 0.6980 0.039 Uiso 1.00 4 calc R
H(59A) H -0.1155 0.0234 0.6190 0.063 Uiso 1.00 4 calc R
H(59B) H -0.1318 0.0941 0.6563 0.063 Uiso 1.00 4 calc R
H(59C) H -0.0873 0.0212 0.6922 0.063 Uiso 1.00 4 calc R
H(61A) H 0.1492 0.0280 0.6698 0.054 Uiso 1.00 4 calc R
H(61B) H 0.0599 -0.0184 0.6280 0.054 Uiso 1.00 4 calc R
H(61C) H 0.0793 -0.0177 0.7007 0.054 Uiso 1.00 4 calc R

loop_
_atom_site_aniso_label
_atom_site_aniso_U_11
_atom_site_aniso_U_22
_atom_site_aniso_U_33
_atom_site_aniso_U_12
_atom_site_aniso_U_13
_atom_site_aniso_U_23
Pd(1) 0.0226(3) 0.0213(3) 0.0230(3) 0.0019(2) 0.0103(2) 0.0015(2)
Pd(2) 0.0197(3) 0.0236(3) 0.0223(3) -0.0004(2) 0.0088(2) -0.0004(2)
O(1) 0.047(3) 0.023(3) 0.036(3) 0.005(2) 0.025(2) -0.002(2)
O(2) 0.041(3) 0.019(2) 0.042(3) -0.004(2) 0.025(2) 0.000(2)
N(1) 0.021(3) 0.027(3) 0.017(3) 0.005(2) 0.009(2) 0.006(2)
N(2) 0.029(3) 0.022(3) 0.029(3) 0.003(2) 0.016(3) 0.002(2)
N(3) 0.025(3) 0.023(3) 0.019(3) -0.005(2) 0.001(2) -0.009(2)
N(4) 0.022(3) 0.037(3) 0.013(3) -0.009(2) 0.006(2) 0.004(2)
C(1) 0.029(4) 0.038(4) 0.022(4) 0.003(3) 0.009(3) -0.000(3)
C(2) 0.033(4) 0.036(4) 0.041(5) 0.005(3) 0.013(4) 0.003(3)
C(3) 0.036(4) 0.043(5) 0.042(5) 0.006(4) 0.013(4) 0.001(4)
C(4) 0.057(5) 0.042(5) 0.038(5) -0.012(4) 0.016(4) -0.001(4)
C(5) 0.036(3) 0.035(3) 0.024(3) -0.000(3) 0.024(3) -0.002(3)
C(6) 0.029(4) 0.029(4) 0.020(4) -0.009(3) 0.014(3) -0.003(3)
C(7) 0.025(4) 0.016(3) 0.031(4) 0.001(3) -0.006(3) 0.014(3)
C(8) 0.041(4) 0.018(3) 0.019(4) -0.001(3) 0.009(3) 0.007(3)
C(9) 0.034(4) 0.009(3) 0.011(3) 0.003(3) 0.013(3) -0.001(2)
C(10) 0.031(4) 0.036(4) 0.035(4) 0.011(3) 0.021(3) 0.021(3)
C(11) 0.021(4) 0.035(4) 0.029(4) -0.002(3) 0.011(3) -0.001(3)
C(12) 0.035(4) 0.034(4) 0.033(4) 0.008(3) 0.025(4) 0.010(3)
C(13) 0.015(3) 0.033(4) 0.033(4) -0.000(3) 0.016(3) -0.005(3)
C(14) 0.020(4) 0.042(4) 0.027(4) -0.001(3) 0.014(3) 0.007(3)
C(15) 0.021(4) 0.034(4) 0.039(4) 0.008(3) 0.017(3) 0.006(3)
C(16) 0.025(4) 0.042(4) 0.037(4) 0.006(3) -0.000(3) 0.015(4)
C(17) 0.030(4) 0.041(4) 0.038(4) -0.006(3) 0.014(3) 0.001(3)
C(18) 0.021(3) 0.033(4) 0.015(3) -0.001(3) 0.003(3) 0.004(3)
C(19) 0.044(4) 0.024(4) 0.037(4) -0.003(3) 0.010(4) 0.002(3)
C(20) 0.057(5) 0.038(5) 0.053(5) -0.012(4) 0.010(4) -0.001(4)
C(21) 0.061(5) 0.039(5) 0.033(4) 0.006(4) 0.018(4) -0.008(3)
C(22) 0.044(5) 0.043(5) 0.030(4) 0.018(4) 0.008(4) 0.003(4)
C(23) 0.083(6) 0.073(6) 0.037(5) 0.018(5) 0.034(5) 0.004(4)
C(24) 0.067(6) 0.044(5) 0.045(5) 0.003(4) 0.012(4) -0.010(4)
C(25) 0.017(3) 0.045(4) 0.012(3) 0.001(3) 0.002(3) -0.005(3)
C(26) 0.038(4) 0.023(4) 0.021(4) 0.012(3) 0.017(3) 0.014(3)
C(27) 0.034(4) 0.048(5) 0.022(4) 0.011(3) 0.006(3) 0.008(3)
C(28) 0.020(4) 0.071(6) 0.024(4) 0.001(4) -0.003(3) -0.002(4)
C(29) 0.054(5) 0.051(5) 0.033(5) 0.002(4) 0.013(4) -0.006(4)
C(30) 0.027(4) 0.039(4) 0.015(4) 0.005(3) -0.008(3) -0.003(3)
C(31) 0.031(4) 0.042(4) 0.034(4) 0.003(3) 0.001(3) -0.003(4)
C(32) 0.053(5) 0.049(5) 0.053(5) -0.002(4) 0.021(4) -0.007(4)
C(33) 0.060(5) 0.028(4) 0.058(5) 0.007(4) 0.023(4) -0.014(4)
C(34) 0.037(4) 0.023(4) 0.043(5) 0.008(3) 0.018(4) 0.009(3)
C(35) 0.042(5) 0.044(5) 0.055(5) 0.012(4) 0.016(4) -0.001(4)
C(36) 0.052(5) 0.044(5) 0.069(6) 0.000(4) 0.030(5) 0.015(4)
C(37) 0.021(4) 0.032(4) 0.036(4) -0.007(3) 0.015(3) -0.005(3)
C(38) 0.022(4) 0.046(4) 0.021(4) 0.000(3) 0.005(3) 0.006(3)
C(39) 0.018(3) 0.049(4) 0.011(3) -0.007(3) -0.008(3) -0.000(3)
C(40) 0.041(4) 0.036(4) 0.033(4) -0.017(3) 0.017(4) -0.016(3)
C(41) 0.041(4) 0.024(4) 0.031(4) -0.006(3) 0.012(3) -0.004(3)
C(42) 0.023(4) 0.025(4) 0.034(4) 0.001(3) 0.008(3) 0.002(3)
C(43) 0.029(4) 0.036(4) 0.041(5) 0.004(3) 0.004(3) -0.004(3)
C(44) 0.043(5) 0.042(4) 0.035(4) 0.007(4) 0.011(4) 0.003(4)
C(45) 0.027(4) 0.037(4) 0.050(5) 0.001(3) 0.005(4) -0.005(4)
C(46) 0.032(4) 0.039(4) 0.022(4) 0.002(3) 0.008(3) 0.000(3)
C(47) 0.057(5) 0.041(5) 0.033(4) 0.000(4) 0.005(4) 0.004(4)
C(48) 0.038(4) 0.063(5) 0.032(4) 0.013(4) 0.005(4) -0.003(4)
C(49) 0.010(3) 0.030(4) 0.023(4) -0.004(3) -0.000(3) -0.004(3)
C(50) 0.029(4) 0.025(4) 0.033(4) 0.002(3) 0.015(3) -0.004(3)
C(51) 0.031(4) 0.042(5) 0.036(4) 0.001(3) 0.000(3) -0.011(4)
C(52) 0.039(4) 0.060(5) 0.028(4) 0.004(4) 0.006(4) -0.020(4)
C(53) 0.032(4) 0.054(5) 0.027(4) -0.001(4) 0.005(3) -0.006(4)
C(54) 0.033(4) 0.030(4) 0.036(4) 0.007(3) 0.009(3) -0.005(3)
C(55) 0.040(4) 0.042(5) 0.028(4) -0.003(4) 0.006(3) -0.001(3)
C(56) 0.043(5) 0.047(5) 0.091(7) 0.014(4) 0.007(5) 0.005(5)
C(57) 0.072(6) 0.053(5) 0.063(6) -0.003(5) 0.039(5) 0.015(4)
C(58) 0.022(4) 0.036(4) 0.043(4) 0.000(3) 0.015(3) -0.005(3)
C(59) 0.042(5) 0.041(5) 0.083(6) 0.010(4) 0.032(4) 0.020(4)
C(60) 0.017(3) 0.022(3) 0.024(4) 0.001(3) 0.008(3) 0.005(3)
C(61) 0.032(4) 0.045(5) 0.061(5) 0.001(4) 0.016(4) -0.000(4)

loop_
_atom_type_symbol
_atom_type_description
_atom_type_scat_dispersion_real
_atom_type_scat_dispersion_imag
_atom_type_scat_source
Pd Pd 0.121 3.934
;
International Tables for Crystallography
(1992, Vol. C, Tables 4.2.6.8 and 6.1.1.4)
;
O O 0.049 0.032
;
International Tables for Crystallography
(1992, Vol. C, Tables 4.2.6.8 and 6.1.1.4)
;
N N 0.031 0.018
;
International Tables for Crystallography
(1992, Vol. C, Tables 4.2.6.8 and 6.1.1.4)
;
C C 0.018 0.009
;
International Tables for Crystallography
(1992, Vol. C, Tables 4.2.6.8 and 6.1.1.4)
;
H H 0.000 0.000
;
International Tables for Crystallography
(1992, Vol. C, Table 6.1.1.4)
;

loop_
_geom_angle_atom_site_label_1
_geom_angle_atom_site_label_2
_geom_angle_atom_site_label_3
_geom_angle
_geom_angle_publ_flag
Pd(2) Pd(1) O(1) 84.05(13) yes
Pd(2) Pd(1) C(5) 89.3(2) yes
Pd(2) Pd(1) C(7) 55.94(17) yes
Pd(2) Pd(1) C(8) 170.00(16) yes
O(1) Pd(1) C(5) 172.0(2) yes
O(1) Pd(1) C(7) 134.7(2) yes
O(1) Pd(1) C(8) 89.6(2) yes
C(5) Pd(1) C(7) 37.3(3) yes
C(5) Pd(1) C(8) 97.6(3) yes
C(7) Pd(1) C(8) 132.7(2) yes
Pd(1) Pd(2) O(2) 84.22(13) yes
Pd(1) Pd(2) C(6) 87.35(19) yes
Pd(1) Pd(2) C(7) 55.72(18) yes
Pd(1) Pd(2) C(9) 160.15(14) yes
O(2) Pd(2) C(6) 168.37(20) yes
O(2) Pd(2) C(7) 131.36(19) yes
O(2) Pd(2) C(9) 96.12(19) yes
C(6) Pd(2) C(7) 37.3(2) yes
C(6) Pd(2) C(9) 94.5(2) yes
C(7) Pd(2) C(9) 131.2(2) yes
Pd(1) O(1) C(1) 121.6(4) yes
Pd(2) O(2) C(1) 121.0(4) yes
C(8) N(1) C(12) 112.4(5) yes
C(8) N(1) C(60) 120.7(5) yes
C(12) N(1) C(60) 125.2(5) yes
C(8) N(2) C(10) 112.2(5) yes
C(8) N(2) C(25) 124.9(6) yes
C(10) N(2) C(25) 122.5(5) yes
C(9) N(3) C(11) 111.6(5) yes
C(9) N(3) C(49) 123.2(5) yes
C(11) N(3) C(49) 124.8(5) yes
C(9) N(4) C(13) 111.6(5) yes
C(9) N(4) C(37) 125.8(5) yes
C(13) N(4) C(37) 122.0(5) yes
O(1) C(1) O(2) 127.7(6) yes
O(1) C(1) C(2) 115.5(6) yes
O(2) C(1) C(2) 116.8(6) yes
C(1) C(2) C(3) 113.0(6) yes
C(2) C(3) C(4) 126.6(7) yes
Pd(1) C(5) C(7) 85.5(4) yes
Pd(2) C(6) C(7) 84.9(4) yes
Pd(1) C(7) Pd(2) 68.34(16) yes
Pd(1) C(7) C(5) 57.1(3) yes
Pd(1) C(7) C(6) 115.8(4) yes
Pd(2) C(7) C(5) 118.2(4) yes
Pd(2) C(7) C(6) 57.8(3) yes
C(5) C(7) C(6) 124.2(5) yes
Pd(1) C(8) N(1) 127.4(4) yes
Pd(1) C(8) N(2) 129.9(5) yes
N(1) C(8) N(2) 101.8(6) yes
Pd(2) C(9) N(3) 124.7(4) yes
Pd(2) C(9) N(4) 131.8(4) yes
N(3) C(9) N(4) 103.3(5) yes
N(2) C(10) C(12) 106.2(6) yes
N(3) C(11) C(13) 106.9(5) yes
N(1) C(12) C(10) 107.3(6) yes
N(4) C(13) C(11) 106.5(6) yes
C(15) C(14) C(22) 120.1(6) yes
C(15) C(14) C(60) 117.1(6) yes
C(22) C(14) C(60) 122.8(5) yes
C(14) C(15) C(16) 120.8(6) yes
C(15) C(16) C(17) 120.4(6) yes
C(16) C(17) C(18) 121.9(6) yes
C(17) C(18) C(19) 120.4(5) yes
C(17) C(18) C(60) 116.6(6) yes
C(19) C(18) C(60) 122.9(5) yes
C(18) C(19) C(20) 110.3(5) yes
C(18) C(19) C(21) 110.7(6) yes
C(20) C(19) C(21) 111.0(6) yes
C(14) C(22) C(23) 112.6(6) yes
C(14) C(22) C(24) 113.1(6) yes
C(23) C(22) C(24) 109.8(6) yes
N(2) C(25) C(26) 119.2(5) yes
N(2) C(25) C(30) 118.6(5) yes
C(26) C(25) C(30) 122.1(5) yes
C(25) C(26) C(27) 117.4(6) yes
C(25) C(26) C(34) 121.1(5) yes
C(27) C(26) C(34) 121.5(6) yes
C(26) C(27) C(28) 121.1(6) yes
C(27) C(28) C(29) 119.8(6) yes
C(28) C(29) C(30) 122.3(7) yes
C(25) C(30) C(29) 117.3(6) yes
C(25) C(30) C(31) 120.7(5) yes
C(29) C(30) C(31) 121.9(6) yes
C(30) C(31) C(32) 113.1(6) yes
C(30) C(31) C(33) 110.9(6) yes
C(32) C(31) C(33) 110.7(6) yes
C(26) C(34) C(35) 111.8(5) yes
C(26) C(34) C(36) 111.3(6) yes
C(35) C(34) C(36) 108.4(5) yes
N(4) C(37) C(38) 119.9(6) yes
N(4) C(37) C(42) 116.7(5) yes
C(38) C(37) C(42) 123.4(6) yes
C(37) C(38) C(39) 117.9(6) yes
C(37) C(38) C(46) 122.6(5) yes
C(39) C(38) C(46) 119.6(5) yes
C(38) C(39) C(40) 119.8(5) yes
C(39) C(40) C(41) 121.2(6) yes
C(40) C(41) C(42) 121.6(6) yes
C(37) C(42) C(41) 116.1(5) yes
C(37) C(42) C(43) 124.2(5) yes
C(41) C(42) C(43) 119.6(6) yes
C(42) C(43) C(44) 111.1(5) yes
C(42) C(43) C(45) 111.1(6) yes
C(44) C(43) C(45) 110.7(5) yes
C(38) C(46) C(47) 110.7(6) yes
C(38) C(46) C(48) 109.8(5) yes
C(47) C(46) C(48) 110.9(5) yes
N(3) C(49) C(50) 119.9(6) yes
N(3) C(49) C(54) 117.8(5) yes
C(50) C(49) C(54) 122.2(6) yes
C(49) C(50) C(51) 117.1(6) yes
C(49) C(50) C(58) 122.6(6) yes
C(51) C(50) C(58) 120.2(6) yes
C(50) C(51) C(52) 121.4(7) yes
C(51) C(52) C(53) 120.2(7) yes
C(52) C(53) C(54) 121.7(7) yes
C(49) C(54) C(53) 117.2(6) yes
C(49) C(54) C(55) 121.9(6) yes
C(53) C(54) C(55) 120.9(6) yes
C(54) C(55) C(56) 111.5(6) yes
C(54) C(55) C(57) 113.6(6) yes
C(56) C(55) C(57) 111.5(6) yes
C(50) C(58) C(59) 112.0(5) yes
C(50) C(58) C(61) 113.2(6) yes
C(59) C(58) C(61) 109.0(5) yes
N(1) C(60) C(14) 116.7(5) yes
N(1) C(60) C(18) 120.2(5) yes
C(14) C(60) C(18) 123.1(5) yes
C(1) C(2) H(2A) 108.981 yes
C(1) C(2) H(2B) 108.985 yes
C(3) C(2) H(2A) 108.998 yes
C(3) C(2) H(2B) 108.990 yes
H(2A) C(2) H(2B) 107.783 yes
C(2) C(3) H(3) 116.706 yes
C(4) C(3) H(3) 116.687 yes
C(3) C(4) H(4A) 119.992 yes
C(3) C(4) H(4B) 120.002 yes
H(4A) C(4) H(4B) 120.005 yes
Pd(1) C(5) H(5A) 114.391 yes
Pd(1) C(5) H(5B) 114.385 yes
C(7) C(5) H(5A) 114.396 yes
C(7) C(5) H(5B) 114.389 yes
H(5A) C(5) H(5B) 111.533 yes
Pd(2) C(6) H(6A) 114.491 yes
Pd(2) C(6) H(6B) 114.501 yes
C(7) C(6) H(6A) 114.489 yes
C(7) C(6) H(6B) 114.503 yes
H(6A) C(6) H(6B) 111.609 yes
Pd(1) C(7) H(7) 108(4) yes
Pd(2) C(7) H(7) 106(4) yes
C(5) C(7) H(7) 116(4) yes
C(6) C(7) H(7) 118(4) yes
N(2) C(10) H(10) 126.870 yes
C(12) C(10) H(10) 126.885 yes
N(3) C(11) H(11) 126.521 yes
C(13) C(11) H(11) 126.562 yes
N(1) C(12) H(12) 126.348 yes
C(10) C(12) H(12) 126.343 yes
N(4) C(13) H(13) 126.762 yes
C(11) C(13) H(13) 126.764 yes
C(14) C(15) H(15) 119.602 yes
C(16) C(15) H(15) 119.601 yes
C(15) C(16) H(16) 119.781 yes
C(17) C(16) H(16) 119.780 yes
C(16) C(17) H(17) 119.054 yes
C(18) C(17) H(17) 119.041 yes
C(18) C(19) H(19) 108.242 yes
C(20) C(19) H(19) 108.235 yes
C(21) C(19) H(19) 108.250 yes
C(19) C(20) H(20A) 109.476 yes
C(19) C(20) H(20B) 109.474 yes
C(19) C(20) H(20C) 109.472 yes
H(20A) C(20) H(20B) 109.468 yes
H(20A) C(20) H(20C) 109.456 yes
H(20B) C(20) H(20C) 109.480 yes
C(19) C(21) H(21A) 109.466 yes
C(19) C(21) H(21B) 109.472 yes
C(19) C(21) H(21C) 109.456 yes
H(21A) C(21) H(21B) 109.483 yes
H(21A) C(21) H(21C) 109.482 yes
H(21B) C(21) H(21C) 109.469 yes
C(14) C(22) H(22) 107.004 yes
C(23) C(22) H(22) 106.993 yes
C(24) C(22) H(22) 107.005 yes
C(22) C(23) H(23A) 109.467 yes
C(22) C(23) H(23B) 109.471 yes
C(22) C(23) H(23C) 109.469 yes
H(23A) C(23) H(23B) 109.474 yes
H(23A) C(23) H(23C) 109.461 yes
H(23B) C(23) H(23C) 109.484 yes
C(22) C(24) H(24A) 109.464 yes
C(22) C(24) H(24B) 109.477 yes
C(22) C(24) H(24C) 109.472 yes
H(24A) C(24) H(24B) 109.467 yes
H(24A) C(24) H(24C) 109.472 yes
H(24B) C(24) H(24C) 109.475 yes
C(26) C(27) H(27) 119.458 yes
C(28) C(27) H(27) 119.468 yes
C(27) C(28) H(28) 120.109 yes
C(29) C(28) H(28) 120.116 yes
C(28) C(29) H(29) 118.868 yes
C(30) C(29) H(29) 118.875 yes
C(30) C(31) H(31) 107.311 yes
C(32) C(31) H(31) 107.300 yes
C(33) C(31) H(31) 107.315 yes
C(31) C(32) H(32A) 109.465 yes
C(31) C(32) H(32B) 109.472 yes
C(31) C(32) H(32C) 109.465 yes
H(32A) C(32) H(32B) 109.478 yes
H(32A) C(32) H(32C) 109.469 yes
H(32B) C(32) H(32C) 109.478 yes
C(31) C(33) H(33A) 109.466 yes
C(31) C(33) H(33B) 109.468 yes
C(31) C(33) H(33C) 109.474 yes
H(33A) C(33) H(33B) 109.482 yes
H(33A) C(33) H(33C) 109.472 yes
H(33B) C(33) H(33C) 109.466 yes
C(26) C(34) H(34) 108.422 yes
C(35) C(34) H(34) 108.424 yes
C(36) C(34) H(34) 108.411 yes
C(34) C(35) H(35A) 109.467 yes
C(34) C(35) H(35B) 109.484 yes
C(34) C(35) H(35C) 109.479 yes
H(35A) C(35) H(35B) 109.460 yes
H(35A) C(35) H(35C) 109.469 yes
H(35B) C(35) H(35C) 109.468 yes
C(34) C(36) H(36A) 109.466 yes
C(34) C(36) H(36B) 109.463 yes
C(34) C(36) H(36C) 109.470 yes
H(36A) C(36) H(36B) 109.475 yes
H(36A) C(36) H(36C) 109.481 yes
H(36B) C(36) H(36C) 109.472 yes
C(38) C(39) H(39) 120.120 yes
C(40) C(39) H(39) 120.125 yes
C(39) C(40) H(40) 119.385 yes
C(41) C(40) H(40) 119.386 yes
C(40) C(41) H(41) 119.203 yes
C(42) C(41) H(41) 119.207 yes
C(42) C(43) H(43) 107.899 yes
C(44) C(43) H(43) 107.914 yes
C(45) C(43) H(43) 107.904 yes
C(43) C(44) H(44A) 109.481 yes
C(43) C(44) H(44B) 109.476 yes
C(43) C(44) H(44C) 109.467 yes
H(44A) C(44) H(44B) 109.467 yes
H(44A) C(44) H(44C) 109.471 yes
H(44B) C(44) H(44C) 109.465 yes
C(43) C(45) H(45A) 109.466 yes
C(43) C(45) H(45B) 109.471 yes
C(43) C(45) H(45C) 109.458 yes
H(45A) C(45) H(45B) 109.476 yes
H(45A) C(45) H(45C) 109.477 yes
H(45B) C(45) H(45C) 109.479 yes
C(38) C(46) H(46) 108.451 yes
C(47) C(46) H(46) 108.444 yes
C(48) C(46) H(46) 108.454 yes
C(46) C(47) H(47A) 109.469 yes
C(46) C(47) H(47B) 109.466 yes
C(46) C(47) H(47C) 109.459 yes
H(47A) C(47) H(47B) 109.473 yes
H(47A) C(47) H(47C) 109.486 yes
H(47B) C(47) H(47C) 109.474 yes
C(46) C(48) H(48A) 109.466 yes
C(46) C(48) H(48B) 109.468 yes
C(46) C(48) H(48C) 109.474 yes
H(48A) C(48) H(48B) 109.467 yes
H(48A) C(48) H(48C) 109.477 yes
H(48B) C(48) H(48C) 109.475 yes
C(50) C(51) H(51) 119.281 yes
C(52) C(51) H(51) 119.275 yes
C(51) C(52) H(52) 119.908 yes
C(53) C(52) H(52) 119.896 yes
C(52) C(53) H(53) 119.136 yes
C(54) C(53) H(53) 119.121 yes
C(54) C(55) H(55) 106.592 yes
C(56) C(55) H(55) 106.599 yes
C(57) C(55) H(55) 106.585 yes
C(55) C(56) H(56A) 109.467 yes
C(55) C(56) H(56B) 109.467 yes
C(55) C(56) H(56C) 109.469 yes
H(56A) C(56) H(56B) 109.480 yes
H(56A) C(56) H(56C) 109.465 yes
H(56B) C(56) H(56C) 109.479 yes
C(55) C(57) H(57A) 109.472 yes
C(55) C(57) H(57B) 109.479 yes
C(55) C(57) H(57C) 109.467 yes
H(57A) C(57) H(57B) 109.473 yes
H(57A) C(57) H(57C) 109.468 yes
H(57B) C(57) H(57C) 109.468 yes
C(50) C(58) H(58) 107.428 yes
C(59) C(58) H(58) 107.425 yes
C(61) C(58) H(58) 107.428 yes
C(58) C(59) H(59A) 109.469 yes
C(58) C(59) H(59B) 109.473 yes
C(58) C(59) H(59C) 109.466 yes
H(59A) C(59) H(59B) 109.466 yes
H(59A) C(59) H(59C) 109.481 yes
H(59B) C(59) H(59C) 109.472 yes
C(58) C(61) H(61A) 109.481 yes
C(58) C(61) H(61B) 109.481 yes
C(58) C(61) H(61C) 109.466 yes
H(61A) C(61) H(61B) 109.480 yes
H(61A) C(61) H(61C) 109.471 yes
H(61B) C(61) H(61C) 109.449 yes

loop_
_geom_bond_atom_site_label_1
_geom_bond_atom_site_label_2
_geom_bond_distance
_geom_bond_publ_flag
Pd(1) Pd(2) 2.6650(7) yes
Pd(1) O(1) 2.166(4) yes
Pd(1) C(5) 1.996(6) yes
Pd(1) C(7) 2.369(7) yes
Pd(1) C(8) 2.014(7) yes
Pd(2) O(2) 2.187(4) yes
Pd(2) C(6) 2.018(6) yes
Pd(2) C(7) 2.376(6) yes
Pd(2) C(9) 2.059(6) yes
O(1) C(1) 1.248(9) yes
O(2) C(1) 1.242(9) yes
N(1) C(8) 1.373(8) yes
N(1) C(12) 1.382(9) yes
N(1) C(60) 1.445(7) yes
N(2) C(8) 1.382(8) yes
N(2) C(10) 1.393(9) yes
N(2) C(25) 1.456(7) yes
N(3) C(9) 1.365(7) yes
N(3) C(11) 1.396(9) yes
N(3) C(49) 1.427(8) yes
N(4) C(9) 1.363(8) yes
N(4) C(13) 1.403(8) yes
N(4) C(37) 1.468(7) yes
C(1) C(2) 1.538(9) yes
C(2) C(3) 1.500(10) yes
C(3) C(4) 1.326(9) yes
C(5) C(7) 1.441(10) yes
C(6) C(7) 1.445(9) yes
C(10) C(12) 1.338(8) yes
C(11) C(13) 1.335(8) yes
C(14) C(15) 1.406(8) yes
C(14) C(22) 1.510(9) yes
C(14) C(60) 1.410(9) yes
C(15) C(16) 1.374(9) yes
C(16) C(17) 1.378(10) yes
C(17) C(18) 1.399(8) yes
C(18) C(19) 1.514(9) yes
C(18) C(60) 1.394(8) yes
C(19) C(20) 1.545(9) yes
C(19) C(21) 1.525(11) yes
C(22) C(23) 1.525(12) yes
C(22) C(24) 1.537(10) yes
C(25) C(26) 1.409(9) yes
C(25) C(30) 1.411(9) yes
C(26) C(27) 1.390(8) yes
C(26) C(34) 1.516(8) yes
C(27) C(28) 1.389(10) yes
C(28) C(29) 1.376(11) yes
C(29) C(30) 1.373(9) yes
C(30) C(31) 1.512(9) yes
C(31) C(32) 1.538(10) yes
C(31) C(33) 1.532(11) yes
C(34) C(35) 1.533(10) yes
C(34) C(36) 1.539(11) yes
C(37) C(38) 1.384(8) yes
C(37) C(42) 1.413(9) yes
C(38) C(39) 1.391(8) yes
C(38) C(46) 1.527(9) yes
C(39) C(40) 1.384(9) yes
C(40) C(41) 1.372(8) yes
C(41) C(42) 1.383(8) yes
C(42) C(43) 1.525(8) yes
C(43) C(44) 1.527(10) yes
C(43) C(45) 1.542(10) yes
C(46) C(47) 1.526(10) yes
C(46) C(48) 1.544(10) yes
C(49) C(50) 1.399(9) yes
C(49) C(54) 1.416(10) yes
C(50) C(51) 1.405(10) yes
C(50) C(58) 1.515(10) yes
C(51) C(52) 1.373(11) yes
C(52) C(53) 1.375(11) yes
C(53) C(54) 1.390(10) yes
C(54) C(55) 1.523(9) yes
C(55) C(56) 1.534(10) yes
C(55) C(57) 1.510(11) yes
C(58) C(59) 1.524(10) yes
C(58) C(61) 1.534(9) yes
C(2) H(2A) 0.990 yes
C(2) H(2B) 0.990 yes
C(3) H(3) 0.950 yes
C(4) H(4A) 0.950 yes
C(4) H(4B) 0.950 yes
C(5) H(5A) 0.990 yes
C(5) H(5B) 0.990 yes
C(6) H(6A) 0.990 yes
C(6) H(6B) 0.990 yes
C(7) H(7) 0.89(5) yes
C(10) H(10) 0.950 yes
C(11) H(11) 0.950 yes
C(12) H(12) 0.950 yes
C(13) H(13) 0.950 yes
C(15) H(15) 0.950 yes
C(16) H(16) 0.950 yes
C(17) H(17) 0.950 yes
C(19) H(19) 1.000 yes
C(20) H(20A) 0.980 yes
C(20) H(20B) 0.980 yes
C(20) H(20C) 0.980 yes
C(21) H(21A) 0.980 yes
C(21) H(21B) 0.980 yes
C(21) H(21C) 0.980 yes
C(22) H(22) 1.000 yes
C(23) H(23A) 0.980 yes
C(23) H(23B) 0.980 yes
C(23) H(23C) 0.980 yes
C(24) H(24A) 0.980 yes
C(24) H(24B) 0.980 yes
C(24) H(24C) 0.980 yes
C(27) H(27) 0.950 yes
C(28) H(28) 0.950 yes
C(29) H(29) 0.950 yes
C(31) H(31) 1.000 yes
C(32) H(32A) 0.980 yes
C(32) H(32B) 0.980 yes
C(32) H(32C) 0.980 yes
C(33) H(33A) 0.980 yes
C(33) H(33B) 0.980 yes
C(33) H(33C) 0.980 yes
C(34) H(34) 1.000 yes
C(35) H(35A) 0.980 yes
C(35) H(35B) 0.980 yes
C(35) H(35C) 0.980 yes
C(36) H(36A) 0.980 yes
C(36) H(36B) 0.980 yes
C(36) H(36C) 0.980 yes
C(39) H(39) 0.950 yes
C(40) H(40) 0.950 yes
C(41) H(41) 0.950 yes
C(43) H(43) 1.000 yes
C(44) H(44A) 0.980 yes
C(44) H(44B) 0.980 yes
C(44) H(44C) 0.980 yes
C(45) H(45A) 0.980 yes
C(45) H(45B) 0.980 yes
C(45) H(45C) 0.980 yes
C(46) H(46) 1.000 yes
C(47) H(47A) 0.980 yes
C(47) H(47B) 0.980 yes
C(47) H(47C) 0.980 yes
C(48) H(48A) 0.980 yes
C(48) H(48B) 0.980 yes
C(48) H(48C) 0.980 yes
C(51) H(51) 0.950 yes
C(52) H(52) 0.950 yes
C(53) H(53) 0.950 yes
C(55) H(55) 1.000 yes
C(56) H(56A) 0.980 yes
C(56) H(56B) 0.980 yes
C(56) H(56C) 0.980 yes
C(57) H(57A) 0.980 yes
C(57) H(57B) 0.980 yes
C(57) H(57C) 0.980 yes
C(58) H(58) 1.000 yes
C(59) H(59A) 0.980 yes
C(59) H(59B) 0.980 yes
C(59) H(59C) 0.980 yes
C(61) H(61A) 0.980 yes
C(61) H(61B) 0.980 yes
C(61) H(61C) 0.980 yes

loop_
_geom_contact_atom_site_label_1
_geom_contact_atom_site_label_2
_geom_contact_distance
_geom_contact_publ_flag
_geom_contact_site_symmetry_2
Pd(1) C(21) 3.575(6) yes .
Pd(1) C(25) 3.547(6) yes .
Pd(1) C(60) 3.400(6) yes .
Pd(2) C(48) 3.594(7) yes .
Pd(2) C(49) 3.363(5) yes .
Pd(2) C(54) 3.542(6) yes .
Pd(2) C(55) 3.578(6) yes .
O(1) N(2) 3.496(7) yes .
O(1) C(3) 2.758(8) yes .
O(1) C(21) 3.358(7) yes .
O(1) C(34) 3.459(8) yes .
O(1) C(35) 3.563(8) yes .
O(2) C(37) 3.586(9) yes .
O(2) C(44) 3.419(8) yes .
N(1) C(19) 2.944(8) yes .
N(1) C(22) 2.877(8) yes .
N(1) C(25) 3.558(7) yes .
N(2) C(31) 2.882(8) yes .
N(2) C(33) 3.467(8) yes .
N(2) C(34) 2.904(8) yes .
N(2) C(60) 3.519(7) yes .
N(3) C(6) 3.445(8) yes .
N(3) C(37) 3.571(8) yes .
N(3) C(55) 2.887(9) yes .
N(3) C(56) 3.427(9) yes .
N(3) C(58) 2.929(8) yes .
N(4) C(43) 2.935(8) yes .
N(4) C(46) 2.938(7) yes .
N(4) C(49) 3.520(8) yes .
C(5) C(60) 3.537(9) yes .
C(6) C(49) 3.410(7) yes .
C(6) C(50) 3.504(8) yes .
C(8) C(14) 3.294(8) yes .
C(8) C(18) 3.284(7) yes .
C(8) C(19) 3.485(8) yes .
C(8) C(22) 3.502(9) yes .
C(8) C(26) 3.507(8) yes .
C(8) C(30) 3.249(8) yes .
C(8) C(31) 3.279(8) yes .
C(9) C(38) 3.300(8) yes .
C(9) C(42) 3.445(8) yes .
C(9) C(46) 3.400(8) yes .
C(9) C(50) 3.482(8) yes .
C(9) C(54) 3.107(8) yes .
C(9) C(55) 3.135(8) yes .
C(10) C(26) 3.272(9) yes .
C(10) C(30) 3.419(9) yes .
C(10) C(34) 3.385(9) yes .
C(10) C(36) 3.547(9) yes .
C(10) C(60) 3.576(8) yes .
C(11) C(37) 3.592(8) yes .
C(11) C(50) 3.247(10) yes .
C(11) C(54) 3.483(10) yes .
C(11) C(58) 3.339(9) yes .
C(12) C(14) 3.199(9) yes .
C(12) C(18) 3.504(9) yes .
C(12) C(22) 3.238(9) yes .
C(12) C(23) 3.446(10) yes .
C(12) C(25) 3.577(8) yes .
C(13) C(38) 3.500(8) yes .
C(13) C(42) 3.156(8) yes .
C(13) C(43) 3.260(9) yes .
C(13) C(49) 3.570(9) yes .
C(14) C(17) 2.792(9) yes .
C(15) C(18) 2.813(9) yes .
C(15) C(23) 3.306(10) yes .
C(15) C(24) 2.973(9) yes .
C(16) C(60) 2.753(8) yes .
C(17) C(20) 3.105(10) yes .
C(17) C(21) 3.056(10) yes .
C(20) C(60) 3.596(9) yes .
C(21) C(60) 3.595(10) yes .
C(23) C(60) 3.467(10) yes .
C(25) C(28) 2.757(8) yes .
C(25) C(33) 3.329(10) yes .
C(25) C(36) 3.442(10) yes .
C(26) C(29) 2.790(9) yes .
C(27) C(30) 2.800(9) yes .
C(27) C(35) 2.966(9) yes .
C(27) C(36) 3.276(10) yes .
C(27) C(57) 3.584(11) yes .
C(29) C(32) 2.961(10) yes .
C(29) C(33) 3.329(11) yes .
C(37) C(40) 2.725(9) yes .
C(37) C(44) 3.557(9) yes .
C(37) C(48) 3.571(9) yes .
C(38) C(41) 2.786(9) yes .
C(39) C(42) 2.814(8) yes .
C(39) C(47) 3.042(9) yes .
C(39) C(48) 3.091(10) yes .
C(41) C(44) 3.135(9) yes .
C(41) C(45) 3.029(8) yes .
C(49) C(52) 2.761(10) yes .
C(49) C(56) 3.319(9) yes .
C(49) C(59) 3.475(10) yes .
C(50) C(53) 2.797(10) yes .
C(51) C(54) 2.797(10) yes .
C(51) C(59) 3.258(11) yes .
C(51) C(61) 3.007(10) yes .
C(53) C(56) 3.395(11) yes .
C(53) C(57) 2.938(10) yes .
C(20) C(45) 3.600(9) yes 1_655
C(40) C(61) 3.467(11) yes 2_556
C(45) C(20) 3.600(9) yes 1_455
C(61) C(40) 3.467(11) yes 2_546
Pd(1) H(6B) 3.5783 yes .
Pd(1) H(19) 3.3213 yes .
Pd(1) H(21B) 2.7542 yes .
Pd(1) H(31) 3.3412 yes .
Pd(1) H(57B) 3.5219 yes .
Pd(2) H(46) 3.3476 yes .
Pd(2) H(48B) 2.7830 yes .
Pd(2) H(55) 2.8747 yes .
Pd(2) H(57B) 3.5220 yes .
O(1) H(2A) 2.8084 yes .
O(1) H(2B) 3.1256 yes .
O(1) H(3) 2.4272 yes .
O(1) H(19) 2.9817 yes .
O(1) H(21B) 2.8390 yes .
O(1) H(21C) 3.2479 yes .
O(1) H(34) 2.8086 yes .
O(1) H(35A) 2.9537 yes .
O(1) H(57B) 3.0624 yes .
O(2) H(2A) 2.8126 yes .
O(2) H(2B) 2.4779 yes .
O(2) H(21B) 3.3828 yes .
O(2) H(44A) 2.4763 yes .
O(2) H(55) 2.8803 yes .
O(2) H(57B) 3.3038 yes .
N(1) H(5B) 3.3888 yes .
N(1) H(10) 3.1146 yes .
N(1) H(19) 2.4519 yes .
N(1) H(22) 2.4091 yes .
N(1) H(23B) 3.2864 yes .
N(1) H(31) 3.2692 yes .
N(2) H(12) 3.1093 yes .
N(2) H(22) 3.1877 yes .
N(2) H(31) 2.4649 yes .
N(2) H(33A) 3.0025 yes .
N(2) H(34) 2.4629 yes .
N(2) H(36B) 3.2647 yes .
N(3) H(6A) 3.5621 yes .
N(3) H(6B) 3.3484 yes .
N(3) H(13) 3.1196 yes .
N(3) H(43) 3.4480 yes .
N(3) H(46) 3.5482 yes .
N(3) H(55) 2.4993 yes .
N(3) H(56A) 2.9389 yes .
N(3) H(58) 2.4664 yes .
N(3) H(59B) 3.4036 yes .
N(4) H(11) 3.1193 yes .
N(4) H(43) 2.4434 yes .
N(4) H(46) 2.4414 yes .
N(4) H(55) 3.2083 yes .
C(1) H(3) 2.6567 yes .
C(1) H(21B) 3.1013 yes .
C(1) H(21C) 3.2615 yes .
C(1) H(35A) 3.1480 yes .
C(1) H(44A) 3.0998 yes .
C(1) H(55) 3.5990 yes .
C(1) H(57B) 3.2114 yes .
C(1) H(57C) 3.5772 yes .
C(2) H(4A) 2.7223 yes .
C(2) H(4B) 3.3725 yes .
C(2) H(21C) 3.5300 yes .
C(2) H(35A) 3.0013 yes .
C(2) H(35C) 3.4484 yes .
C(2) H(44A) 3.0579 yes .
C(3) H(19) 3.5890 yes .
C(3) H(21C) 3.1363 yes .
C(3) H(34) 3.5120 yes .
C(3) H(35A) 3.3511 yes .
C(3) H(35C) 3.1447 yes .
C(4) H(2A) 2.9724 yes .
C(4) H(2B) 2.6587 yes .
C(4) H(21C) 3.5841 yes .
C(5) H(6A) 3.3175 yes .
C(5) H(6B) 2.6879 yes .
C(5) H(22) 3.5689 yes .
C(5) H(24A) 3.0321 yes .
C(5) H(31) 3.1027 yes .
C(5) H(32B) 3.5045 yes .
C(6) H(5A) 2.6903 yes .
C(6) H(5B) 3.3288 yes .
C(6) H(46) 3.3341 yes .
C(6) H(48B) 3.1735 yes .
C(6) H(48C) 3.5151 yes .
C(6) H(58) 3.3244 yes .
C(6) H(61A) 2.9105 yes .
C(7) H(21B) 3.4674 yes .
C(7) H(48B) 3.1234 yes .
C(7) H(48C) 3.5887 yes .
C(8) H(5A) 3.3873 yes .
C(8) H(5B) 3.0837 yes .
C(8) H(10) 3.2157 yes .
C(8) H(12) 3.1993 yes .
C(8) H(19) 2.8366 yes .
C(8) H(22) 2.7763 yes .
C(8) H(31) 2.5002 yes .
C(8) H(34) 3.0829 yes .
C(9) H(6A) 3.1061 yes .
C(9) H(6B) 3.2841 yes .
C(9) H(11) 3.1942 yes .
C(9) H(13) 3.1988 yes .
C(9) H(43) 3.0767 yes .
C(9) H(46) 2.7140 yes .
C(9) H(55) 2.3658 yes .
C(9) H(56A) 3.5980 yes .
C(9) H(58) 3.2016 yes .
C(10) H(22) 3.1907 yes .
C(10) H(31) 3.2663 yes .
C(10) H(33A) 2.8642 yes .
C(10) H(34) 2.9473 yes .
C(10) H(36B) 2.8566 yes .
C(11) H(43) 3.1967 yes .
C(11) H(55) 3.3962 yes .
C(11) H(56A) 2.9446 yes .
C(11) H(58) 2.8036 yes .
C(11) H(59B) 2.9910 yes .
C(12) H(19) 3.2576 yes .
C(12) H(22) 2.7160 yes .
C(12) H(23B) 2.7960 yes .
C(12) H(33A) 3.5692 yes .
C(13) H(43) 2.5580 yes .
C(13) H(46) 3.2812 yes .
C(13) H(56A) 3.5896 yes .
C(13) H(58) 3.5841 yes .
C(14) H(5B) 2.7465 yes .
C(14) H(12) 3.3516 yes .
C(14) H(16) 3.2731 yes .
C(14) H(23A) 2.7320 yes .
C(14) H(23B) 2.7166 yes .
C(14) H(23C) 3.3593 yes .
C(14) H(24A) 2.7353 yes .
C(14) H(24B) 2.7530 yes .
C(14) H(24C) 3.3734 yes .
C(15) H(5B) 3.2209 yes .
C(15) H(17) 3.2387 yes .
C(15) H(22) 3.2946 yes .
C(15) H(23A) 3.0876 yes .
C(15) H(24A) 3.1304 yes .
C(15) H(24B) 2.7183 yes .
C(17) H(15) 3.2428 yes .
C(17) H(19) 3.3270 yes .
C(17) H(20A) 3.3699 yes .
C(17) H(20B) 2.8304 yes .
C(17) H(21A) 2.7770 yes .
C(17) H(21B) 3.2955 yes .
C(18) H(5B) 3.5432 yes .
C(18) H(16) 3.2789 yes .
C(18) H(20A) 2.6945 yes .
C(18) H(20B) 2.7099 yes .
C(18) H(20C) 3.3519 yes .
C(18) H(21A) 2.7020 yes .
C(18) H(21B) 2.6840 yes .
C(18) H(21C) 3.3429 yes .
C(19) H(17) 2.6684 yes .
C(20) H(17) 2.9553 yes .
C(20) H(21A) 2.7292 yes .
C(20) H(21B) 3.3735 yes .
C(20) H(21C) 2.7051 yes .
C(21) H(17) 2.9041 yes .
C(21) H(20A) 3.3697 yes .
C(21) H(20B) 2.7369 yes .
C(21) H(20C) 2.7070 yes .
C(22) H(5B) 3.1272 yes .
C(22) H(12) 3.4124 yes .
C(22) H(15) 2.6760 yes .
C(22) H(31) 3.2788 yes .
C(23) H(12) 3.2375 yes .
C(23) H(15) 3.2993 yes .
C(23) H(24A) 3.3486 yes .
C(23) H(24B) 2.7334 yes .
C(23) H(24C) 2.6527 yes .
C(24) H(5B) 3.0934 yes .
C(24) H(15) 2.7020 yes .
C(24) H(23A) 2.7341 yes .
C(24) H(23B) 3.3507 yes .
C(24) H(23C) 2.6461 yes .
C(24) H(31) 3.5890 yes .
C(25) H(10) 2.7883 yes .
C(25) H(27) 3.2554 yes .
C(25) H(29) 3.2399 yes .
C(25) H(31) 2.6023 yes .
C(25) H(33A) 3.0963 yes .
C(25) H(34) 2.6024 yes .
C(25) H(36B) 3.2566 yes .
C(25) H(57B) 3.5347 yes .
C(26) H(10) 3.3384 yes .
C(26) H(28) 3.2748 yes .
C(26) H(35A) 2.7083 yes .
C(26) H(35B) 2.7343 yes .
C(26) H(35C) 3.3623 yes .
C(26) H(36A) 2.7279 yes .
C(26) H(36B) 2.7060 yes .
C(26) H(36C) 3.3611 yes .
C(26) H(57B) 3.2674 yes .
C(27) H(29) 3.2444 yes .
C(27) H(34) 3.3126 yes .
C(27) H(35A) 3.1049 yes .
C(27) H(35B) 2.7176 yes .
C(27) H(36A) 3.0497 yes .
C(27) H(36B) 3.5855 yes .
C(27) H(57A) 3.1460 yes .
C(27) H(57B) 3.2972 yes .
C(28) H(53) 3.3386 yes .
C(28) H(57A) 3.0963 yes .
C(28) H(57B) 3.5593 yes .
C(29) H(27) 3.2467 yes .
C(29) H(31) 3.2715 yes .
C(29) H(32A) 2.7351 yes .
C(29) H(32B) 3.0794 yes .
C(29) H(33B) 3.1321 yes .
C(29) H(53) 3.2172 yes .
C(30) H(28) 3.2586 yes .
C(30) H(32A) 2.7573 yes .
C(30) H(32B) 2.7369 yes .
C(30) H(32C) 3.3764 yes .
C(30) H(33A) 2.6885 yes .
C(30) H(33B) 2.7111 yes .
C(30) H(33C) 3.3473 yes .
C(31) H(5A) 3.3588 yes .
C(31) H(22) 3.1658 yes .
C(31) H(29) 2.6709 yes .
C(32) H(5A) 3.1504 yes .
C(32) H(29) 2.6373 yes .
C(32) H(33A) 3.3674 yes .
C(32) H(33B) 2.7488 yes .
C(32) H(33C) 2.6780 yes .
C(33) H(22) 3.1777 yes .
C(33) H(29) 3.3962 yes .
C(33) H(32A) 2.7412 yes .
C(33) H(32B) 3.3668 yes .
C(33) H(32C) 2.6879 yes .
C(34) H(3) 3.4604 yes .
C(34) H(10) 3.4389 yes .
C(34) H(27) 2.6902 yes .
C(35) H(2A) 3.0918 yes .
C(35) H(3) 3.3137 yes .
C(35) H(27) 2.7042 yes .
C(35) H(36A) 2.6864 yes .
C(35) H(36B) 3.3424 yes .
C(35) H(36C) 2.6584 yes .
C(35) H(57C) 3.5263 yes .
C(36) H(10) 3.2168 yes .
C(36) H(27) 3.2540 yes .
C(36) H(35A) 3.3437 yes .
C(36) H(35B) 2.6806 yes .
C(36) H(35C) 2.6614 yes .
C(37) H(13) 2.7942 yes .
C(37) H(39) 3.2415 yes .
C(37) H(41) 3.2395 yes .
C(37) H(43) 2.6428 yes .
C(37) H(44A) 3.4139 yes .
C(37) H(46) 2.5980 yes .
C(37) H(47A) 3.5359 yes .
C(37) H(48B) 3.4589 yes .
C(38) H(40) 3.2550 yes .
C(38) H(47A) 2.6927 yes .
C(38) H(47B) 2.7115 yes .
C(38) H(47C) 3.3553 yes .
C(38) H(48A) 2.7130 yes .
C(38) H(48B) 2.6867 yes .
C(38) H(48C) 3.3571 yes .
C(39) H(41) 3.2513 yes .
C(39) H(46) 3.3245 yes .
C(39) H(47A) 3.2786 yes .
C(39) H(47B) 2.7620 yes .
C(39) H(48A) 2.8181 yes .
C(39) H(48B) 3.3495 yes .
C(41) H(39) 3.2551 yes .
C(41) H(43) 3.3086 yes .
C(41) H(44A) 3.4131 yes .
C(41) H(44B) 2.8772 yes .
C(41) H(45A) 2.7583 yes .
C(41) H(45B) 3.2504 yes .
C(42) H(13) 3.2275 yes .
C(42) H(40) 3.2543 yes .
C(42) H(44A) 2.6964 yes .
C(42) H(44B) 2.7216 yes .
C(42) H(44C) 3.3583 yes .
C(42) H(45A) 2.7338 yes .
C(42) H(45B) 2.7110 yes .
C(42) H(45C) 3.3692 yes .
C(43) H(13) 3.3476 yes .
C(43) H(41) 2.6469 yes .
C(44) H(2A) 3.5690 yes .
C(44) H(2B) 3.3755 yes .
C(44) H(41) 3.0461 yes .
C(44) H(45A) 2.7345 yes .
C(44) H(45B) 3.3668 yes .
C(44) H(45C) 2.6984 yes .
C(44) H(55) 3.5129 yes .
C(44) H(56C) 3.5019 yes .
C(45) H(41) 2.8024 yes .
C(45) H(44A) 3.3699 yes .
C(45) H(44B) 2.7300 yes .
C(45) H(44C) 2.6959 yes .
C(46) H(6A) 3.3805 yes .
C(46) H(39) 2.6691 yes .
C(47) H(39) 2.8749 yes .
C(47) H(48A) 2.7286 yes .
C(47) H(48B) 3.3703 yes .
C(47) H(48C) 2.7151 yes .
C(48) H(6A) 3.1786 yes .
C(48) H(7) 3.26(6) yes .
C(48) H(39) 2.9661 yes .
C(48) H(47A) 3.3738 yes .
C(48) H(47B) 2.7238 yes .
C(48) H(47C) 2.7110 yes .
C(49) H(6B) 2.9342 yes .
C(49) H(11) 2.8076 yes .
C(49) H(51) 3.2539 yes .
C(49) H(53) 3.2571 yes .
C(49) H(55) 2.6431 yes .
C(49) H(56A) 3.0772 yes .
C(49) H(58) 2.5983 yes .
C(49) H(59B) 3.3071 yes .
C(50) H(6B) 2.7667 yes .
C(50) H(11) 3.3114 yes .
C(50) H(52) 3.2781 yes .
C(50) H(59A) 2.7294 yes .
C(50) H(59B) 2.7055 yes .
C(50) H(59C) 3.3581 yes .
C(50) H(61A) 2.7359 yes .
C(50) H(61B) 2.7595 yes .
C(50) H(61C) 3.3777 yes .
C(51) H(6B) 3.3290 yes .
C(51) H(53) 3.2334 yes .
C(51) H(58) 3.3119 yes .
C(51) H(59A) 3.0245 yes .
C(51) H(59B) 3.5718 yes .
C(51) H(61A) 3.1787 yes .
C(51) H(61B) 2.7523 yes .
C(52) H(32B) 3.1547 yes .
C(53) H(32B) 3.4854 yes .
C(53) H(51) 3.2346 yes .
C(53) H(55) 3.2676 yes .
C(53) H(56B) 3.2116 yes .
C(53) H(57A) 2.7040 yes .
C(53) H(57B) 3.0439 yes .
C(54) H(6B) 3.5734 yes .
C(54) H(52) 3.2673 yes .
C(54) H(56A) 2.7133 yes .
C(54) H(56B) 2.7265 yes .
C(54) H(56C) 3.3653 yes .
C(54) H(57A) 2.7438 yes .
C(54) H(57B) 2.7315 yes .
C(54) H(57C) 3.3708 yes .
C(55) H(53) 2.6774 yes .
C(56) H(43) 3.4221 yes .
C(56) H(53) 3.4790 yes .
C(56) H(57A) 2.7525 yes .
C(56) H(57B) 3.3565 yes .
C(56) H(57C) 2.6629 yes .
C(57) H(35A) 3.1856 yes .
C(57) H(53) 2.6068 yes .
C(57) H(56A) 3.3512 yes .
C(57) H(56B) 2.7655 yes .
C(57) H(56C) 2.6618 yes .
C(58) H(6A) 3.5244 yes .
C(58) H(6B) 3.0982 yes .
C(58) H(11) 3.3355 yes .
C(58) H(51) 2.6766 yes .
C(59) H(11) 3.2157 yes .
C(59) H(51) 3.2083 yes .
C(59) H(61A) 3.3388 yes .
C(59) H(61B) 2.7044 yes .
C(59) H(61C) 2.6475 yes .
C(60) H(5B) 2.9267 yes .
C(60) H(12) 2.8183 yes .
C(60) H(15) 3.2668 yes .
C(60) H(17) 3.2381 yes .
C(60) H(19) 2.5939 yes .
C(60) H(20A) 3.5019 yes .
C(60) H(21B) 3.5062 yes .
C(60) H(22) 2.6016 yes .
C(60) H(23B) 3.2935 yes .
C(61) H(6A) 3.4545 yes .
C(61) H(6B) 3.0469 yes .
C(61) H(51) 2.7610 yes .
C(61) H(59A) 2.7075 yes .
C(61) H(59B) 3.3404 yes .
C(61) H(59C) 2.6400 yes .
H(2A) H(3) 2.5801 yes .
H(2A) H(4A) 3.1016 yes .
H(2A) H(35A) 2.4027 yes .
H(2A) H(35C) 2.9253 yes .
H(2A) H(44A) 2.8744 yes .
H(2A) H(44B) 3.5767 yes .
H(2A) H(57C) 3.3762 yes .
H(2B) H(3) 2.8398 yes .
H(2B) H(4A) 2.5312 yes .
H(2B) H(4B) 3.5849 yes .
H(2B) H(44A) 2.7390 yes .
H(2B) H(44B) 3.1272 yes .
H(3) H(4A) 2.7849 yes .
H(3) H(4B) 2.2278 yes .
H(3) H(19) 2.8924 yes .
H(3) H(20C) 3.5745 yes .
H(3) H(21C) 3.0787 yes .
H(3) H(34) 2.7364 yes .
H(3) H(35A) 3.1698 yes .
H(3) H(35C) 2.9013 yes .
H(4B) H(20C) 3.4830 yes .
H(5A) H(6A) 3.4997 yes .
H(5A) H(6B) 2.4518 yes .
H(5A) H(7) 2.7825 yes .
H(5A) H(24A) 2.8986 yes .
H(5A) H(31) 2.6981 yes .
H(5A) H(32B) 2.6149 yes .
H(5A) H(32C) 3.1366 yes .
H(5B) H(6B) 3.5286 yes .
H(5B) H(7) 2.2640 yes .
H(5B) H(22) 3.0292 yes .
H(5B) H(24A) 2.3455 yes .
H(5B) H(24B) 3.5918 yes .
H(5B) H(31) 3.2555 yes .
H(6A) H(7) 2.2992 yes .
H(6A) H(46) 2.6824 yes .
H(6A) H(48B) 2.9183 yes .
H(6A) H(48C) 2.8677 yes .
H(6A) H(58) 2.9919 yes .
H(6A) H(61A) 2.7238 yes .
H(6B) H(7) 2.8063 yes .
H(6B) H(58) 2.9996 yes .
H(6B) H(61A) 2.2883 yes .
H(6B) H(61B) 3.5698 yes .
H(7) H(21B) 3.0763 yes .
H(7) H(48B) 2.6337 yes .
H(7) H(48C) 2.9925 yes .
H(10) H(12) 2.4709 yes .
H(10) H(33A) 2.8502 yes .
H(10) H(34) 3.2229 yes .
H(10) H(36B) 2.3629 yes .
H(11) H(13) 2.4697 yes .
H(11) H(56A) 3.0418 yes .
H(11) H(58) 2.9963 yes .
H(11) H(59B) 2.4116 yes .
H(12) H(22) 3.1131 yes .
H(12) H(23B) 2.4015 yes .
H(13) H(43) 2.7854 yes .
H(13) H(45B) 3.1492 yes .
H(15) H(16) 2.3151 yes .
H(15) H(22) 3.5798 yes .
H(15) H(23A) 2.8909 yes .
H(15) H(24A) 2.9702 yes .
H(15) H(24B) 2.1576 yes .
H(15) H(24C) 3.5919 yes .
H(16) H(17) 2.3114 yes .
H(17) H(20A) 3.3981 yes .
H(17) H(20B) 2.4240 yes .
H(17) H(21A) 2.3601 yes .
H(17) H(21B) 3.3228 yes .
H(19) H(20A) 2.3730 yes .
H(19) H(20B) 2.8778 yes .
H(19) H(20C) 2.3806 yes .
H(19) H(21A) 2.8633 yes .
H(19) H(21B) 2.3579 yes .
H(19) H(21C) 2.3606 yes .
H(20A) H(21C) 3.5896 yes .
H(20B) H(21A) 2.5734 yes .
H(20B) H(21C) 3.0101 yes .
H(20C) H(21A) 3.0011 yes .
H(20C) H(21B) 3.5963 yes .
H(20C) H(21C) 2.5152 yes .
H(21B) H(48B) 3.3491 yes .
H(22) H(23A) 2.8513 yes .
H(22) H(23B) 2.3316 yes .
H(22) H(23C) 2.3503 yes .
H(22) H(24A) 2.3455 yes .
H(22) H(24B) 2.8607 yes .
H(22) H(24C) 2.3590 yes .
H(22) H(31) 2.3651 yes .
H(22) H(33A) 2.9728 yes .
H(22) H(33C) 2.9369 yes .
H(23A) H(24B) 2.6006 yes .
H(23A) H(24C) 2.9806 yes .
H(23B) H(24C) 3.5342 yes .
H(23C) H(24A) 3.5290 yes .
H(23C) H(24B) 2.9700 yes .
H(23C) H(24C) 2.4193 yes .
H(23C) H(33C) 3.3424 yes .
H(24A) H(31) 3.3061 yes .
H(24A) H(32C) 3.5054 yes .
H(24C) H(31) 3.5623 yes .
H(24C) H(32C) 3.5247 yes .
H(24C) H(33C) 3.0071 yes .
H(27) H(28) 2.3333 yes .
H(27) H(35A) 2.9542 yes .
H(27) H(35B) 2.1641 yes .
H(27) H(35C) 3.5998 yes .
H(27) H(36A) 2.8219 yes .
H(27) H(57A) 3.2810 yes .
H(28) H(29) 2.3119 yes .
H(28) H(53) 3.3668 yes .
H(28) H(57A) 3.2066 yes .
H(29) H(31) 3.5429 yes .
H(29) H(32A) 2.1359 yes .
H(29) H(32B) 2.8153 yes .
H(29) H(32C) 3.5570 yes .
H(29) H(33B) 3.0405 yes .
H(29) H(52) 3.4724 yes .
H(29) H(53) 3.1202 yes .
H(31) H(32A) 2.8643 yes .
H(31) H(32B) 2.3553 yes .
H(31) H(32C) 2.3598 yes .
H(31) H(33A) 2.3430 yes .
H(31) H(33B) 2.8595 yes .
H(31) H(33C) 2.3609 yes .
H(32A) H(33B) 2.6044 yes .
H(32A) H(33C) 2.9862 yes .
H(32A) H(52) 3.3084 yes .
H(32B) H(33C) 3.5643 yes .
H(32B) H(52) 3.0301 yes .
H(32B) H(53) 3.5618 yes .
H(32C) H(33A) 3.5678 yes .
H(32C) H(33B) 3.0122 yes .
H(32C) H(33C) 2.4709 yes .
H(34) H(35A) 2.3755 yes .
H(34) H(35B) 2.8704 yes .
H(34) H(35C) 2.3614 yes .
H(34) H(36A) 2.8749 yes .
H(34) H(36B) 2.3776 yes .
H(34) H(36C) 2.3702 yes .
H(35A) H(36A) 3.5847 yes .
H(35A) H(36C) 3.5544 yes .
H(35A) H(57A) 3.5479 yes .
H(35A) H(57B) 2.8976 yes .
H(35A) H(57C) 2.6757 yes .
H(35B) H(36A) 2.5056 yes .
H(35B) H(36B) 3.5812 yes .
H(35B) H(36C) 2.9451 yes .
H(35B) H(57C) 3.5857 yes .
H(35C) H(36A) 2.9582 yes .
H(35C) H(36B) 3.5532 yes .
H(35C) H(36C) 2.4549 yes .
H(39) H(40) 2.3270 yes .
H(39) H(47A) 3.2818 yes .
H(39) H(47B) 2.3234 yes .
H(39) H(48A) 2.4385 yes .
H(39) H(48B) 3.4098 yes .
H(40) H(41) 2.3020 yes .
H(41) H(43) 3.5855 yes .
H(41) H(44A) 3.5227 yes .
H(41) H(44B) 2.5539 yes .
H(41) H(45A) 2.2523 yes .
H(41) H(45B) 3.1760 yes .
H(43) H(44A) 2.3552 yes .
H(43) H(44B) 2.8617 yes .
H(43) H(44C) 2.3571 yes .
H(43) H(45A) 2.8731 yes .
H(43) H(45B) 2.3681 yes .
H(43) H(45C) 2.3718 yes .
H(43) H(55) 3.0157 yes .
H(43) H(56A) 2.9947 yes .
H(43) H(56C) 3.1934 yes .
H(44A) H(45C) 3.5864 yes .
H(44A) H(55) 2.8950 yes .
H(44A) H(56C) 3.4063 yes .
H(44A) H(57C) 3.4056 yes .
H(44B) H(45A) 2.5757 yes .
H(44B) H(45C) 2.9986 yes .
H(44C) H(45A) 3.0018 yes .
H(44C) H(45B) 3.5810 yes .
H(44C) H(45C) 2.5003 yes .
H(44C) H(55) 3.5767 yes .
H(44C) H(56C) 2.9301 yes .
H(46) H(47A) 2.3637 yes .
H(46) H(47B) 2.8658 yes .
H(46) H(47C) 2.3619 yes .
H(46) H(48A) 2.8796 yes .
H(46) H(48B) 2.3801 yes .
H(46) H(48C) 2.3792 yes .
H(47B) H(48A) 2.5582 yes .
H(47B) H(48C) 3.0049 yes .
H(47C) H(48A) 3.0063 yes .
H(47C) H(48B) 3.5985 yes .
H(47C) H(48C) 2.5301 yes .
H(51) H(52) 2.3114 yes .
H(51) H(58) 3.5971 yes .
H(51) H(59A) 2.7627 yes .
H(51) H(61A) 3.0624 yes .
H(51) H(61B) 2.2184 yes .
H(52) H(53) 2.3109 yes .
H(53) H(55) 3.5288 yes .
H(53) H(56B) 3.1583 yes .
H(53) H(57A) 2.1022 yes .
H(53) H(57B) 2.7615 yes .
H(53) H(57C) 3.5299 yes .
H(55) H(56A) 2.3257 yes .
H(55) H(56B) 2.8540 yes .
H(55) H(56C) 2.3616 yes .
H(55) H(57A) 2.8366 yes .
H(55) H(57B) 2.3100 yes .
H(55) H(57C) 2.3337 yes .
H(56A) H(57C) 3.5340 yes .
H(56B) H(57A) 2.6438 yes .
H(56B) H(57C) 3.0111 yes .
H(56C) H(57A) 2.9887 yes .
H(56C) H(57B) 3.5425 yes .
H(56C) H(57C) 2.4354 yes .
H(58) H(59A) 2.8552 yes .
H(58) H(59B) 2.3434 yes .
H(58) H(59C) 2.3500 yes .
H(58) H(61A) 2.3564 yes .
H(58) H(61B) 2.8626 yes .
H(58) H(61C) 2.3553 yes .
H(59A) H(61B) 2.5544 yes .
H(59A) H(61C) 2.9649 yes .
H(59B) H(61C) 3.5333 yes .
H(59C) H(61A) 3.5287 yes .
H(59C) H(61B) 2.9493 yes .
H(59C) H(61C) 2.4207 yes .
O(2) H(61C) 3.4169 yes 2_556
N(1) H(36C) 3.4446 yes 3_666
N(2) H(36C) 3.4754 yes 3_666
N(3) H(4A) 3.5168 yes 2_546
N(4) H(4A) 3.4464 yes 2_546
C(1) H(61C) 3.4268 yes 2_556
C(2) H(47C) 3.3043 yes 2_556
C(2) H(61C) 3.1978 yes 2_556
C(3) H(10) 3.5366 yes 3_666
C(3) H(36B) 3.0064 yes 3_666
C(3) H(47C) 3.3480 yes 2_556
C(3) H(58) 3.5713 yes 2_556
C(3) H(61C) 3.4769 yes 2_556
C(4) H(10) 3.1356 yes 3_666
C(4) H(36B) 3.0842 yes 3_666
C(4) H(46) 3.2228 yes 2_556
C(4) H(47A) 3.1915 yes 2_556
C(4) H(47C) 3.3418 yes 2_556
C(4) H(58) 2.8584 yes 2_556
C(4) H(59C) 3.3324 yes 2_556
C(5) H(41) 2.7499 yes 2_546
C(5) H(45A) 3.2621 yes 2_546
C(6) H(41) 3.1787 yes 2_546
C(6) H(44B) 3.2468 yes 2_546
C(7) H(41) 2.9153 yes 2_546
C(7) H(44B) 3.1355 yes 2_546
C(7) H(45A) 3.4426 yes 2_546
C(10) H(35C) 3.3235 yes 3_666
C(10) H(36C) 3.0674 yes 3_666
C(10) H(47A) 3.0788 yes 4_554
C(11) H(4A) 3.3415 yes 2_546
C(12) H(35C) 3.1819 yes 3_666
C(12) H(36C) 3.0568 yes 3_666
C(12) H(47A) 3.1621 yes 4_554
C(13) H(4A) 3.2924 yes 2_546
C(14) H(11) 3.4035 yes 1_655
C(14) H(59B) 3.4282 yes 1_655
C(15) H(11) 3.0822 yes 1_655
C(15) H(45A) 3.2844 yes 2_546
C(15) H(59B) 2.7902 yes 1_655
C(16) H(11) 3.0384 yes 1_655
C(16) H(59B) 3.4423 yes 1_655
C(17) H(11) 3.3359 yes 1_655
C(17) H(13) 3.4264 yes 1_655
C(19) H(36A) 3.3645 yes 3_666
C(20) H(36A) 2.8715 yes 3_666
C(20) H(45B) 3.0408 yes 1_655
C(20) H(45C) 3.2585 yes 1_655
C(20) H(59C) 3.5727 yes 2_556
C(21) H(29) 3.5562 yes 4_555
C(21) H(59C) 3.1382 yes 2_556
C(21) H(61C) 3.2812 yes 2_556
C(23) H(39) 3.3841 yes 4_554
C(23) H(47B) 3.5174 yes 4_554
C(23) H(59A) 3.4784 yes 1_655
C(23) H(59B) 3.2225 yes 1_655
C(24) H(24C) 3.1457 yes 3_656
C(24) H(32C) 3.2499 yes 3_656
C(24) H(33C) 3.0342 yes 3_656
C(24) H(45A) 3.5303 yes 2_546
C(27) H(16) 3.4929 yes 4_454
C(27) H(44C) 3.4769 yes 3_566
C(27) H(45C) 3.3342 yes 3_566
C(28) H(16) 3.3852 yes 4_454
C(28) H(17) 3.2798 yes 4_454
C(29) H(17) 2.9565 yes 4_454
C(29) H(21A) 3.3543 yes 4_454
C(30) H(17) 3.5744 yes 4_454
C(32) H(24B) 3.5275 yes 3_656
C(32) H(59A) 3.4655 yes 3_556
C(33) H(13) 3.5364 yes 4_554
C(33) H(17) 3.5988 yes 4_454
C(33) H(24B) 3.3972 yes 3_656
C(34) H(36C) 3.1755 yes 3_666
C(35) H(12) 3.5652 yes 3_666
C(35) H(56B) 3.3910 yes 3_566
C(35) H(56C) 3.1375 yes 3_566
C(36) H(3) 2.9503 yes 3_666
C(36) H(4B) 3.3609 yes 3_666
C(36) H(19) 3.2253 yes 3_666
C(36) H(20A) 3.3864 yes 3_666
C(36) H(20C) 3.4306 yes 3_666
C(36) H(34) 3.1600 yes 3_666
C(36) H(36C) 3.1399 yes 3_666
C(39) H(23B) 3.5485 yes 4_455
C(39) H(23C) 3.0341 yes 4_455
C(39) H(52) 3.5494 yes 4_555
C(39) H(61A) 3.5208 yes 2_556
C(39) H(61B) 3.3808 yes 2_556
C(40) H(5A) 3.5985 yes 2_556
C(40) H(23C) 3.0523 yes 4_455
C(40) H(61A) 2.8582 yes 2_556
C(40) H(61B) 3.2303 yes 2_556
C(41) H(5A) 3.2801 yes 2_556
C(41) H(6B) 3.5386 yes 2_556
C(41) H(24A) 3.5662 yes 2_556
C(41) H(61A) 3.0736 yes 2_556
C(45) H(5B) 3.5922 yes 2_556
C(45) H(15) 3.3982 yes 2_556
C(45) H(20A) 3.2628 yes 1_455
C(45) H(20B) 3.3605 yes 1_455
C(45) H(20C) 3.5925 yes 1_455
C(45) H(24A) 3.5171 yes 2_556
C(45) H(27) 3.5743 yes 3_566
C(46) H(4A) 3.2836 yes 2_546
C(47) H(2A) 3.5405 yes 2_546
C(47) H(4A) 3.3448 yes 2_546
C(47) H(10) 3.4762 yes 4_455
C(47) H(12) 3.1987 yes 4_455
C(47) H(23B) 3.3704 yes 4_455
C(47) H(56B) 3.0432 yes 4_555
C(48) H(28) 3.5721 yes 4_555
C(48) H(53) 3.3024 yes 4_555
C(51) H(39) 3.5346 yes 4_454
C(51) H(51) 3.3445 yes 3_556
C(52) H(39) 2.9872 yes 4_454
C(52) H(48A) 3.2385 yes 4_454
C(52) H(51) 3.5707 yes 3_556
C(53) H(39) 3.4572 yes 4_454
C(53) H(47B) 3.5081 yes 4_454
C(53) H(48A) 2.9982 yes 4_454
C(56) H(35B) 2.9342 yes 3_566
C(56) H(47B) 3.4679 yes 4_454
C(56) H(47C) 3.5868 yes 4_454
C(58) H(4A) 3.1647 yes 2_546
C(59) H(15) 3.0738 yes 1_455
C(59) H(21C) 3.2466 yes 2_546
C(59) H(23A) 2.8472 yes 1_455
C(61) H(2B) 3.1176 yes 2_546
C(61) H(21C) 3.3748 yes 2_546
C(61) H(40) 3.3924 yes 2_546
H(2A) C(47) 3.5405 yes 2_556
H(2A) H(47C) 2.6300 yes 2_556
H(2B) C(61) 3.1176 yes 2_556
H(2B) H(6A) 3.0192 yes 2_556
H(2B) H(47C) 3.5157 yes 2_556
H(2B) H(58) 3.1710 yes 2_556
H(2B) H(61A) 2.9318 yes 2_556
H(2B) H(61C) 2.5600 yes 2_556
H(3) C(36) 2.9503 yes 3_666
H(3) H(10) 3.4141 yes 3_666
H(3) H(36A) 3.1668 yes 3_666
H(3) H(36B) 2.3377 yes 3_666
H(3) H(36C) 2.9094 yes 3_666
H(4A) N(3) 3.5168 yes 2_556
H(4A) N(4) 3.4464 yes 2_556
H(4A) C(11) 3.3415 yes 2_556
H(4A) C(13) 3.2924 yes 2_556
H(4A) C(46) 3.2836 yes 2_556
H(4A) C(47) 3.3448 yes 2_556
H(4A) C(58) 3.1647 yes 2_556
H(4A) H(6A) 3.3824 yes 2_556
H(4A) H(46) 2.4663 yes 2_556
H(4A) H(47A) 3.0671 yes 2_556
H(4A) H(47C) 3.1811 yes 2_556
H(4A) H(58) 2.2378 yes 2_556
H(4A) H(59C) 3.3841 yes 2_556
H(4A) H(61C) 3.4555 yes 2_556
H(4B) C(36) 3.3609 yes 3_666
H(4B) H(10) 2.7063 yes 3_666
H(4B) H(16) 3.1193 yes 2_656
H(4B) H(36A) 3.3492 yes 3_666
H(4B) H(36B) 2.5448 yes 3_666
H(4B) H(47A) 3.3951 yes 2_556
H(4B) H(58) 3.3337 yes 2_556
H(4B) H(59C) 3.4174 yes 2_556
H(5A) C(40) 3.5985 yes 2_546
H(5A) C(41) 3.2801 yes 2_546
H(5A) H(40) 3.1347 yes 2_546
H(5A) H(41) 2.4789 yes 2_546
H(5A) H(45A) 3.5825 yes 2_546
H(5B) C(45) 3.5922 yes 2_546
H(5B) H(41) 2.7419 yes 2_546
H(5B) H(45A) 2.6154 yes 2_546
H(6A) H(2B) 3.0192 yes 2_546
H(6A) H(4A) 3.3824 yes 2_546
H(6A) H(41) 3.3402 yes 2_546
H(6A) H(44B) 2.7305 yes 2_546
H(6B) C(41) 3.5386 yes 2_546
H(6B) H(40) 3.3503 yes 2_546
H(6B) H(41) 2.9775 yes 2_546
H(7) H(28) 3.3742 yes 4_555
H(7) H(41) 3.2250 yes 2_546
H(7) H(44B) 2.8337 yes 2_546
H(7) H(45A) 3.1987 yes 2_546
H(10) C(3) 3.5366 yes 3_666
H(10) C(4) 3.1356 yes 3_666
H(10) C(47) 3.4762 yes 4_554
H(10) H(3) 3.4141 yes 3_666
H(10) H(4B) 2.7063 yes 3_666
H(10) H(35C) 3.0883 yes 3_666
H(10) H(36C) 3.3159 yes 3_666
H(10) H(47A) 2.5987 yes 4_554
H(10) H(47C) 3.5950 yes 4_554
H(11) C(14) 3.4035 yes 1_455
H(11) C(15) 3.0822 yes 1_455
H(11) C(16) 3.0384 yes 1_455
H(11) C(17) 3.3359 yes 1_455
H(11) H(15) 3.4409 yes 1_455
H(11) H(16) 3.3563 yes 1_455
H(11) H(23A) 3.5158 yes 1_455
H(12) C(35) 3.5652 yes 3_666
H(12) C(47) 3.1987 yes 4_554
H(12) H(35B) 3.4821 yes 3_666
H(12) H(35C) 2.8008 yes 3_666
H(12) H(36C) 3.3052 yes 3_666
H(12) H(47A) 2.7657 yes 4_554
H(12) H(47B) 2.9867 yes 4_554
H(12) H(47C) 3.3345 yes 4_554
H(12) H(56A) 3.2743 yes 1_655
H(12) H(56B) 3.3615 yes 1_655
H(13) C(17) 3.4264 yes 1_455
H(13) C(33) 3.5364 yes 4_455
H(13) H(17) 3.2296 yes 1_455
H(13) H(20B) 3.2588 yes 1_455
H(13) H(33A) 3.2011 yes 4_455
H(13) H(33B) 3.0338 yes 4_455
H(15) C(45) 3.3982 yes 2_546
H(15) C(59) 3.0738 yes 1_655
H(15) H(11) 3.4409 yes 1_655
H(15) H(20C) 3.2577 yes 2_646
H(15) H(45A) 3.1302 yes 2_546
H(15) H(45B) 3.1525 yes 2_546
H(15) H(45C) 3.3461 yes 2_546
H(15) H(59A) 3.3470 yes 1_655
H(15) H(59B) 2.4089 yes 1_655
H(15) H(59C) 3.0347 yes 1_655
H(16) C(27) 3.4929 yes 4_555
H(16) C(28) 3.3852 yes 4_555
H(16) H(4B) 3.1193 yes 2_646
H(16) H(11) 3.3563 yes 1_655
H(16) H(20C) 3.4943 yes 2_646
H(16) H(28) 3.5394 yes 4_555
H(16) H(45C) 3.3412 yes 2_546
H(16) H(59B) 3.5441 yes 1_655
H(17) C(28) 3.2798 yes 4_555
H(17) C(29) 2.9565 yes 4_555
H(17) C(30) 3.5744 yes 4_555
H(17) C(33) 3.5988 yes 4_555
H(17) H(13) 3.2296 yes 1_655
H(17) H(28) 3.3542 yes 4_555
H(17) H(29) 2.8317 yes 4_555
H(17) H(33B) 2.7581 yes 4_555
H(19) C(36) 3.2253 yes 3_666
H(19) H(36A) 2.8273 yes 3_666
H(19) H(36B) 3.4881 yes 3_666
H(19) H(36C) 2.8790 yes 3_666
H(20A) C(36) 3.3864 yes 3_666
H(20A) C(45) 3.2628 yes 1_655
H(20A) H(35B) 3.5792 yes 3_666
H(20A) H(36A) 2.4808 yes 3_666
H(20A) H(36C) 3.5333 yes 3_666
H(20A) H(43) 3.4187 yes 1_655
H(20A) H(45B) 2.8996 yes 1_655
H(20A) H(45C) 2.8227 yes 1_655
H(20B) C(45) 3.3605 yes 1_655
H(20B) H(13) 3.2588 yes 1_655
H(20B) H(33B) 2.7729 yes 4_555
H(20B) H(45B) 2.5934 yes 1_655
H(20B) H(45C) 3.2936 yes 1_655
H(20B) H(59C) 3.5990 yes 2_556
H(20C) C(36) 3.4306 yes 3_666
H(20C) C(45) 3.5925 yes 1_655
H(20C) H(15) 3.2577 yes 2_656
H(20C) H(16) 3.4943 yes 2_656
H(20C) H(36A) 2.5853 yes 3_666
H(20C) H(36B) 3.5631 yes 3_666
H(20C) H(45B) 3.1370 yes 1_655
H(20C) H(45C) 3.1282 yes 1_655
H(20C) H(59C) 2.8972 yes 2_556
H(21A) C(29) 3.3543 yes 4_555
H(21A) H(29) 2.5951 yes 4_555
H(21A) H(32A) 3.2752 yes 4_555
H(21A) H(59C) 3.1508 yes 2_556
H(21A) H(61C) 3.4790 yes 2_556
H(21B) H(61C) 3.4065 yes 2_556
H(21C) C(59) 3.2466 yes 2_556
H(21C) C(61) 3.3748 yes 2_556
H(21C) H(59A) 3.5455 yes 2_556
H(21C) H(59C) 2.3465 yes 2_556
H(21C) H(61C) 2.5216 yes 2_556
H(23A) C(59) 2.8472 yes 1_655
H(23A) H(11) 3.5158 yes 1_655
H(23A) H(32C) 3.3303 yes 3_656
H(23A) H(39) 3.5026 yes 4_554
H(23A) H(59A) 2.5081 yes 1_655
H(23A) H(59B) 2.3371 yes 1_655
H(23A) H(59C) 3.5695 yes 1_655
H(23B) C(39) 3.5485 yes 4_554
H(23B) C(47) 3.3704 yes 4_554
H(23B) H(39) 3.1531 yes 4_554
H(23B) H(47A) 3.1436 yes 4_554
H(23B) H(47B) 2.7105 yes 4_554
H(23B) H(59B) 3.5291 yes 1_655
H(23C) C(39) 3.0341 yes 4_554
H(23C) C(40) 3.0523 yes 4_554
H(23C) H(32C) 3.2524 yes 3_656
H(23C) H(39) 2.9606 yes 4_554
H(23C) H(40) 2.9760 yes 4_554
H(23C) H(47B) 3.5320 yes 4_554
H(24A) C(41) 3.5662 yes 2_546
H(24A) C(45) 3.5171 yes 2_546
H(24A) H(24C) 3.2850 yes 3_656
H(24A) H(33C) 3.2145 yes 3_656
H(24A) H(41) 3.0861 yes 2_546
H(24A) H(45A) 2.8649 yes 2_546
H(24A) H(45B) 3.2717 yes 2_546
H(24B) C(32) 3.5275 yes 3_656
H(24B) C(33) 3.3972 yes 3_656
H(24B) H(32A) 3.4704 yes 3_656
H(24B) H(32C) 2.8357 yes 3_656
H(24B) H(33B) 3.3520 yes 3_656
H(24B) H(33C) 2.6600 yes 3_656
H(24B) H(45A) 3.3517 yes 2_546
H(24B) H(45B) 3.1113 yes 2_546
H(24B) H(59A) 3.5524 yes 1_655
H(24B) H(59B) 3.4965 yes 1_655
H(24C) C(24) 3.1457 yes 3_656
H(24C) H(24A) 3.2850 yes 3_656
H(24C) H(24C) 2.2547 yes 3_656
H(24C) H(32C) 2.7964 yes 3_656
H(24C) H(33C) 2.7477 yes 3_656
H(27) C(45) 3.5743 yes 3_566
H(27) H(44C) 2.7338 yes 3_566
H(27) H(45C) 2.6661 yes 3_566
H(27) H(56C) 3.3667 yes 3_566
H(28) C(48) 3.5721 yes 4_454
H(28) H(7) 3.3742 yes 4_454
H(28) H(16) 3.5394 yes 4_454
H(28) H(17) 3.3542 yes 4_454
H(28) H(44C) 3.1707 yes 3_566
H(28) H(45C) 3.4298 yes 3_566
H(28) H(48A) 3.4544 yes 4_454
H(28) H(48C) 3.0920 yes 4_454
H(29) C(21) 3.5562 yes 4_454
H(29) H(17) 2.8317 yes 4_454
H(29) H(21A) 2.5951 yes 4_454
H(32A) H(21A) 3.2752 yes 4_454
H(32A) H(24B) 3.4704 yes 3_656
H(32A) H(59A) 2.8157 yes 3_556
H(32B) H(40) 3.2908 yes 2_546
H(32C) C(24) 3.2499 yes 3_656
H(32C) H(23A) 3.3303 yes 3_656
H(32C) H(23C) 3.2524 yes 3_656
H(32C) H(24B) 2.8357 yes 3_656
H(32C) H(24C) 2.7964 yes 3_656
H(32C) H(40) 3.2310 yes 2_546
H(32C) H(59A) 3.3340 yes 3_556
H(33A) H(13) 3.2011 yes 4_554
H(33A) H(47A) 3.5083 yes 4_554
H(33B) H(13) 3.0338 yes 4_554
H(33B) H(17) 2.7581 yes 4_454
H(33B) H(20B) 2.7729 yes 4_454
H(33B) H(24B) 3.3520 yes 3_656
H(33B) H(45B) 3.3233 yes 4_554
H(33C) C(24) 3.0342 yes 3_656
H(33C) H(24A) 3.2145 yes 3_656
H(33C) H(24B) 2.6600 yes 3_656
H(33C) H(24C) 2.7477 yes 3_656
H(33C) H(45B) 3.5510 yes 4_554
H(34) C(36) 3.1600 yes 3_666
H(34) H(36B) 3.0648 yes 3_666
H(34) H(36C) 2.4149 yes 3_666
H(35A) H(47C) 3.5676 yes 2_556
H(35A) H(56B) 3.4525 yes 3_566
H(35A) H(56C) 3.1900 yes 3_566
H(35B) C(56) 2.9342 yes 3_566
H(35B) H(12) 3.4821 yes 3_666
H(35B) H(20A) 3.5792 yes 3_666
H(35B) H(56A) 3.0007 yes 3_566
H(35B) H(56B) 2.9513 yes 3_566
H(35B) H(56C) 2.3874 yes 3_566
H(35C) C(10) 3.3235 yes 3_666
H(35C) C(12) 3.1819 yes 3_666
H(35C) H(10) 3.0883 yes 3_666
H(35C) H(12) 2.8008 yes 3_666
H(35C) H(36B) 3.3976 yes 3_666
H(35C) H(47A) 3.5042 yes 2_556
H(35C) H(47C) 3.0146 yes 2_556
H(35C) H(56B) 3.2247 yes 3_566
H(35C) H(56C) 3.4245 yes 3_566
H(36A) C(19) 3.3645 yes 3_666
H(36A) C(20) 2.8715 yes 3_666
H(36A) H(3) 3.1668 yes 3_666
H(36A) H(4B) 3.3492 yes 3_666
H(36A) H(19) 2.8273 yes 3_666
H(36A) H(20A) 2.4808 yes 3_666
H(36A) H(20C) 2.5853 yes 3_666
H(36B) C(3) 3.0064 yes 3_666
H(36B) C(4) 3.0842 yes 3_666
H(36B) H(3) 2.3377 yes 3_666
H(36B) H(4B) 2.5448 yes 3_666
H(36B) H(19) 3.4881 yes 3_666
H(36B) H(20C) 3.5631 yes 3_666
H(36B) H(34) 3.0648 yes 3_666
H(36B) H(35C) 3.3976 yes 3_666
H(36B) H(36C) 2.9964 yes 3_666
H(36C) N(1) 3.4446 yes 3_666
H(36C) N(2) 3.4754 yes 3_666
H(36C) C(10) 3.0674 yes 3_666
H(36C) C(12) 3.0568 yes 3_666
H(36C) C(34) 3.1755 yes 3_666
H(36C) C(36) 3.1399 yes 3_666
H(36C) H(3) 2.9094 yes 3_666
H(36C) H(10) 3.3159 yes 3_666
H(36C) H(12) 3.3052 yes 3_666
H(36C) H(19) 2.8790 yes 3_666
H(36C) H(20A) 3.5333 yes 3_666
H(36C) H(34) 2.4149 yes 3_666
H(36C) H(36B) 2.9964 yes 3_666
H(36C) H(36C) 2.8184 yes 3_666
H(39) C(23) 3.3841 yes 4_455
H(39) C(51) 3.5346 yes 4_555
H(39) C(52) 2.9872 yes 4_555
H(39) C(53) 3.4572 yes 4_555
H(39) H(23A) 3.5026 yes 4_455
H(39) H(23B) 3.1531 yes 4_455
H(39) H(23C) 2.9606 yes 4_455
H(39) H(52) 2.8048 yes 4_555
H(39) H(61B) 3.3304 yes 2_556
H(40) C(61) 3.3924 yes 2_556
H(40) H(5A) 3.1347 yes 2_556
H(40) H(6B) 3.3503 yes 2_556
H(40) H(23C) 2.9760 yes 4_455
H(40) H(32B) 3.2908 yes 2_556
H(40) H(32C) 3.2310 yes 2_556
H(40) H(51) 3.4963 yes 2_556
H(40) H(61A) 2.8079 yes 2_556
H(40) H(61B) 3.0755 yes 2_556
H(41) C(5) 2.7499 yes 2_556
H(41) C(6) 3.1787 yes 2_556
H(41) C(7) 2.9153 yes 2_556
H(41) H(5A) 2.4789 yes 2_556
H(41) H(5B) 2.7419 yes 2_556
H(41) H(6A) 3.3402 yes 2_556
H(41) H(6B) 2.9775 yes 2_556
H(41) H(7) 3.2250 yes 2_556
H(41) H(24A) 3.0861 yes 2_556
H(41) H(61A) 3.1571 yes 2_556
H(43) H(20A) 3.4187 yes 1_455
H(44B) C(6) 3.2468 yes 2_556
H(44B) C(7) 3.1355 yes 2_556
H(44B) H(6A) 2.7305 yes 2_556
H(44B) H(7) 2.8337 yes 2_556
H(44B) H(48C) 3.1766 yes 2_556
H(44C) C(27) 3.4769 yes 3_566
H(44C) H(27) 2.7338 yes 3_566
H(44C) H(28) 3.1707 yes 3_566
H(44C) H(48C) 3.5426 yes 2_556
H(45A) C(5) 3.2621 yes 2_556
H(45A) C(7) 3.4426 yes 2_556
H(45A) C(15) 3.2844 yes 2_556
H(45A) C(24) 3.5303 yes 2_556
H(45A) H(5A) 3.5825 yes 2_556
H(45A) H(5B) 2.6154 yes 2_556
H(45A) H(7) 3.1987 yes 2_556
H(45A) H(15) 3.1302 yes 2_556
H(45A) H(24A) 2.8649 yes 2_556
H(45A) H(24B) 3.3517 yes 2_556
H(45B) C(20) 3.0408 yes 1_455
H(45B) H(15) 3.1525 yes 2_556
H(45B) H(20A) 2.8996 yes 1_455
H(45B) H(20B) 2.5934 yes 1_455
H(45B) H(20C) 3.1370 yes 1_455
H(45B) H(24A) 3.2717 yes 2_556
H(45B) H(24B) 3.1113 yes 2_556
H(45B) H(33B) 3.3233 yes 4_455
H(45B) H(33C) 3.5510 yes 4_455
H(45C) C(20) 3.2585 yes 1_455
H(45C) C(27) 3.3342 yes 3_566
H(45C) H(15) 3.3461 yes 2_556
H(45C) H(16) 3.3412 yes 2_556
H(45C) H(20A) 2.8227 yes 1_455
H(45C) H(20B) 3.2936 yes 1_455
H(45C) H(20C) 3.1282 yes 1_455
H(45C) H(27) 2.6661 yes 3_566
H(45C) H(28) 3.4298 yes 3_566
H(46) C(4) 3.2228 yes 2_546
H(46) H(4A) 2.4663 yes 2_546
H(47A) C(4) 3.1915 yes 2_546
H(47A) C(10) 3.0788 yes 4_455
H(47A) C(12) 3.1621 yes 4_455
H(47A) H(4A) 3.0671 yes 2_546
H(47A) H(4B) 3.3951 yes 2_546
H(47A) H(10) 2.5987 yes 4_455
H(47A) H(12) 2.7657 yes 4_455
H(47A) H(23B) 3.1436 yes 4_455
H(47A) H(33A) 3.5083 yes 4_455
H(47A) H(35C) 3.5042 yes 2_546
H(47B) C(23) 3.5174 yes 4_455
H(47B) C(53) 3.5081 yes 4_555
H(47B) C(56) 3.4679 yes 4_555
H(47B) H(12) 2.9867 yes 4_455
H(47B) H(23B) 2.7105 yes 4_455
H(47B) H(23C) 3.5320 yes 4_455
H(47B) H(53) 3.4744 yes 4_555
H(47B) H(56B) 2.5936 yes 4_555
H(47C) C(2) 3.3043 yes 2_546
H(47C) C(3) 3.3480 yes 2_546
H(47C) C(4) 3.3418 yes 2_546
H(47C) C(56) 3.5868 yes 4_555
H(47C) H(2A) 2.6300 yes 2_546
H(47C) H(2B) 3.5157 yes 2_546
H(47C) H(4A) 3.1811 yes 2_546
H(47C) H(10) 3.5950 yes 4_455
H(47C) H(12) 3.3345 yes 4_455
H(47C) H(35A) 3.5676 yes 2_546
H(47C) H(35C) 3.0146 yes 2_546
H(47C) H(56B) 2.6205 yes 4_555
H(48A) C(52) 3.2385 yes 4_555
H(48A) C(53) 2.9982 yes 4_555
H(48A) H(28) 3.4544 yes 4_555
H(48A) H(52) 2.9277 yes 4_555
H(48A) H(53) 2.4704 yes 4_555
H(48C) H(28) 3.0920 yes 4_555
H(48C) H(44B) 3.1766 yes 2_546
H(48C) H(44C) 3.5426 yes 2_546
H(48C) H(53) 3.3204 yes 4_555
H(48C) H(57A) 3.5767 yes 4_555
H(51) C(51) 3.3445 yes 3_556
H(51) C(52) 3.5707 yes 3_556
H(51) H(40) 3.4963 yes 2_546
H(51) H(51) 2.5805 yes 3_556
H(51) H(52) 3.0560 yes 3_556
H(52) C(39) 3.5494 yes 4_454
H(52) H(39) 2.8048 yes 4_454
H(52) H(48A) 2.9277 yes 4_454
H(52) H(51) 3.0560 yes 3_556
H(52) H(61B) 2.7357 yes 3_556
H(53) C(48) 3.3024 yes 4_454
H(53) H(47B) 3.4744 yes 4_454
H(53) H(48A) 2.4704 yes 4_454
H(53) H(48C) 3.3204 yes 4_454
H(56A) H(12) 3.2743 yes 1_455
H(56A) H(35B) 3.0007 yes 3_566
H(56B) C(35) 3.3910 yes 3_566
H(56B) C(47) 3.0432 yes 4_454
H(56B) H(12) 3.3615 yes 1_455
H(56B) H(35A) 3.4525 yes 3_566
H(56B) H(35B) 2.9513 yes 3_566
H(56B) H(35C) 3.2247 yes 3_566
H(56B) H(47B) 2.5936 yes 4_454
H(56B) H(47C) 2.6205 yes 4_454
H(56C) C(35) 3.1375 yes 3_566
H(56C) H(27) 3.3667 yes 3_566
H(56C) H(35A) 3.1900 yes 3_566
H(56C) H(35B) 2.3874 yes 3_566
H(56C) H(35C) 3.4245 yes 3_566
H(57A) H(48C) 3.5767 yes 4_454
H(58) C(3) 3.5713 yes 2_546
H(58) C(4) 2.8584 yes 2_546
H(58) H(2B) 3.1710 yes 2_546
H(58) H(4A) 2.2378 yes 2_546
H(58) H(4B) 3.3337 yes 2_546
H(59A) C(23) 3.4784 yes 1_455
H(59A) C(32) 3.4655 yes 3_556
H(59A) H(15) 3.3470 yes 1_455
H(59A) H(21C) 3.5455 yes 2_546
H(59A) H(23A) 2.5081 yes 1_455
H(59A) H(24B) 3.5524 yes 1_455
H(59A) H(32A) 2.8157 yes 3_556
H(59A) H(32C) 3.3340 yes 3_556
H(59B) C(14) 3.4282 yes 1_455
H(59B) C(15) 2.7902 yes 1_455
H(59B) C(16) 3.4423 yes 1_455
H(59B) C(23) 3.2225 yes 1_455
H(59B) H(15) 2.4089 yes 1_455
H(59B) H(16) 3.5441 yes 1_455
H(59B) H(23A) 2.3371 yes 1_455
H(59B) H(23B) 3.5291 yes 1_455
H(59B) H(24B) 3.4965 yes 1_455
H(59C) C(4) 3.3324 yes 2_546
H(59C) C(20) 3.5727 yes 2_546
H(59C) C(21) 3.1382 yes 2_546
H(59C) H(4A) 3.3841 yes 2_546
H(59C) H(4B) 3.4174 yes 2_546
H(59C) H(15) 3.0347 yes 1_455
H(59C) H(20B) 3.5990 yes 2_546
H(59C) H(20C) 2.8972 yes 2_546
H(59C) H(21A) 3.1508 yes 2_546
H(59C) H(21C) 2.3465 yes 2_546
H(59C) H(23A) 3.5695 yes 1_455
H(61A) C(39) 3.5208 yes 2_546
H(61A) C(40) 2.8582 yes 2_546
H(61A) C(41) 3.0736 yes 2_546
H(61A) H(2B) 2.9318 yes 2_546
H(61A) H(40) 2.8079 yes 2_546
H(61A) H(41) 3.1571 yes 2_546
H(61B) C(39) 3.3808 yes 2_546
H(61B) C(40) 3.2303 yes 2_546
H(61B) H(39) 3.3304 yes 2_546
H(61B) H(40) 3.0755 yes 2_546
H(61B) H(52) 2.7357 yes 3_556
H(61C) O(2) 3.4169 yes 2_546
H(61C) C(1) 3.4268 yes 2_546
H(61C) C(2) 3.1978 yes 2_546
H(61C) C(3) 3.4769 yes 2_546
H(61C) C(21) 3.2812 yes 2_546
H(61C) H(2B) 2.5600 yes 2_546
H(61C) H(4A) 3.4555 yes 2_546
H(61C) H(21A) 3.4790 yes 2_546
H(61C) H(21B) 3.4065 yes 2_546
H(61C) H(21C) 2.5216 yes 2_546

loop_
_geom_torsion_atom_site_label_1
_geom_torsion_atom_site_label_2
_geom_torsion_atom_site_label_3
_geom_torsion_atom_site_label_4
_geom_torsion
_geom_torsion_publ_flag
Pd(2) Pd(1) O(1) C(1) 12.3(3) no
O(1) Pd(1) Pd(2) O(2) -6.82(10) no
O(1) Pd(1) Pd(2) C(7) -157.60(10) no
O(1) Pd(1) Pd(2) C(9) 85.20(11) no
Pd(2) Pd(1) C(5) C(7) -24.8(2) no
C(5) Pd(1) Pd(2) C(6) -3.35(16) no
C(5) Pd(1) Pd(2) C(7) 17.85(15) no
C(5) Pd(1) Pd(2) C(9) -99.36(16) no
Pd(2) Pd(1) C(7) C(5) 149.6(3) no
Pd(2) Pd(1) C(7) C(6) 34.1(3) no
C(7) Pd(1) Pd(2) O(2) 150.77(17) no
C(7) Pd(1) Pd(2) C(6) -21.20(17) no
C(7) Pd(1) Pd(2) C(9) -117.20(18) no
O(1) Pd(1) C(7) Pd(2) 32.2(3) no
O(1) Pd(1) C(7) C(6) 66.3(4) no
C(7) Pd(1) O(1) C(1) -14.1(4) no
O(1) Pd(1) C(8) N(1) 101.3(4) no
O(1) Pd(1) C(8) N(2) -65.3(4) no
C(5) Pd(1) C(7) Pd(2) -149.6(4) no
C(5) Pd(1) C(7) C(6) -115.6(5) no
C(5) Pd(1) C(8) N(1) -75.1(4) no
C(5) Pd(1) C(8) N(2) 118.4(4) no
C(7) Pd(1) C(8) N(1) -60.7(5) no
C(7) Pd(1) C(8) N(2) 132.7(4) no
C(8) Pd(1) C(7) C(5) -23.9(4) no
C(8) Pd(1) C(7) C(6) -139.5(4) no
Pd(1) Pd(2) O(2) C(1) 5.2(2) no
Pd(1) Pd(2) C(6) C(7) 29.5(2) no
Pd(1) Pd(2) C(7) C(5) -28.8(3) no
Pd(1) Pd(2) C(7) C(6) -143.4(3) no
O(2) Pd(2) C(7) Pd(1) -40.3(3) no
O(2) Pd(2) C(7) C(5) -69.1(4) no
C(7) Pd(2) O(2) C(1) 37.7(4) no
O(2) Pd(2) C(9) N(3) 126.8(4) no
O(2) Pd(2) C(9) N(4) -59.9(4) no
C(9) Pd(2) O(2) C(1) -154.9(3) no
C(6) Pd(2) C(7) Pd(1) 143.4(4) no
C(6) Pd(2) C(7) C(5) 114.6(5) no
C(6) Pd(2) C(9) N(3) -57.8(4) no
C(6) Pd(2) C(9) N(4) 115.4(4) no
C(7) Pd(2) C(9) N(3) -65.7(5) no
C(7) Pd(2) C(9) N(4) 107.6(4) no
C(9) Pd(2) C(7) Pd(1) 156.35(20) no
C(9) Pd(2) C(7) C(5) 127.5(4) no
C(9) Pd(2) C(7) C(6) 12.9(4) no
Pd(1) O(1) C(1) O(2) -12.7(8) no
Pd(2) O(2) C(1) O(1) 3.2(7) no
C(8) N(1) C(12) C(10) 1.1(6) no
C(12) N(1) C(8) N(2) -1.0(6) no
C(8) N(1) C(60) C(14) 92.7(6) no
C(8) N(1) C(60) C(18) -86.6(6) no
C(60) N(1) C(8) Pd(1) 23.3(7) no
C(12) N(1) C(60) C(14) -71.6(7) no
C(12) N(1) C(60) C(18) 109.1(6) no
C(8) N(2) C(10) C(12) 0.2(6) no
C(10) N(2) C(8) N(1) 0.5(6) no
C(8) N(2) C(25) C(26) 108.6(6) no
C(8) N(2) C(25) C(30) -73.2(7) no
C(25) N(2) C(8) Pd(1) -17.2(8) no
C(10) N(2) C(25) C(26) -78.9(7) no
C(10) N(2) C(25) C(30) 99.3(6) no
C(9) N(3) C(11) C(13) -0.9(6) no
C(11) N(3) C(9) N(4) 1.2(5) no
C(9) N(3) C(49) C(50) 113.3(6) no
C(9) N(3) C(49) C(54) -64.1(6) no
C(49) N(3) C(9) Pd(2) -10.2(7) no
C(11) N(3) C(49) C(50) -73.7(7) no
C(11) N(3) C(49) C(54) 108.9(6) no
C(9) N(4) C(13) C(11) 0.5(6) no
C(13) N(4) C(9) N(3) -1.0(5) no
C(9) N(4) C(37) C(38) -79.0(8) no
C(9) N(4) C(37) C(42) 103.3(6) no
C(37) N(4) C(9) Pd(2) 12.9(8) no
C(13) N(4) C(37) C(38) 110.1(6) no
C(13) N(4) C(37) C(42) -67.7(7) no
O(1) C(1) C(2) C(3) -31.5(7) no
O(2) C(1) C(2) C(3) 150.1(5) no
C(1) C(2) C(3) C(4) -148.8(6) no
Pd(1) C(5) C(7) Pd(2) 32.2(4) no
Pd(1) C(5) C(7) C(6) 100.7(5) no
Pd(2) C(6) C(7) Pd(1) -38.0(4) no
Pd(2) C(6) C(7) C(5) -104.4(5) no
N(2) C(10) C(12) N(1) -0.7(6) no
N(3) C(11) C(13) N(4) 0.2(6) no
C(15) C(14) C(22) C(23) -83.7(7) no
C(15) C(14) C(22) C(24) 41.4(8) no
C(15) C(14) C(60) C(18) 0.3(9) no
C(60) C(14) C(15) C(16) -1.4(9) no
C(22) C(14) C(60) N(1) -0.5(9) no
C(60) C(14) C(22) C(23) 97.9(7) no
C(60) C(14) C(22) C(24) -137.0(6) no
C(14) C(15) C(16) C(17) 1.5(10) no
C(15) C(16) C(17) C(18) -0.5(10) no
C(16) C(17) C(18) C(60) -0.5(10) no
C(17) C(18) C(19) C(20) 64.3(8) no
C(17) C(18) C(19) C(21) -58.9(7) no
C(17) C(18) C(60) C(14) 0.6(9) no
C(19) C(18) C(60) N(1) 1.9(9) no
C(60) C(18) C(19) C(20) -117.8(6) no
C(60) C(18) C(19) C(21) 119.0(6) no
N(2) C(25) C(26) C(34) -2.9(9) no
N(2) C(25) C(30) C(31) -0.9(9) no
C(26) C(25) C(30) C(29) 0.8(10) no
C(30) C(25) C(26) C(27) -2.8(10) no
C(25) C(26) C(27) C(28) 2.3(10) no
C(25) C(26) C(34) C(35) -140.6(6) no
C(25) C(26) C(34) C(36) 98.0(7) no
C(27) C(26) C(34) C(35) 41.2(9) no
C(27) C(26) C(34) C(36) -80.2(8) no
C(26) C(27) C(28) C(29) 0.2(11) no
C(27) C(28) C(29) C(30) -2.5(11) no
C(28) C(29) C(30) C(25) 1.9(11) no
C(25) C(30) C(31) C(32) 147.6(6) no
C(25) C(30) C(31) C(33) -87.4(7) no
C(29) C(30) C(31) C(32) -36.1(9) no
C(29) C(30) C(31) C(33) 88.9(8) no
N(4) C(37) C(38) C(46) 3.6(10) no
N(4) C(37) C(42) C(43) -7.4(10) no
C(38) C(37) C(42) C(41) -1.6(10) no
C(42) C(37) C(38) C(39) 1.6(10) no
C(37) C(38) C(39) C(40) -0.3(10) no
C(37) C(38) C(46) C(47) -121.5(6) no
C(37) C(38) C(46) C(48) 115.7(6) no
C(39) C(38) C(46) C(47) 58.1(8) no
C(39) C(38) C(46) C(48) -64.8(7) no
C(38) C(39) C(40) C(41) -0.8(10) no
C(39) C(40) C(41) C(42) 0.7(11) no
C(40) C(41) C(42) C(37) 0.5(10) no
C(37) C(42) C(43) C(44) -107.9(7) no
C(37) C(42) C(43) C(45) 128.3(7) no
C(41) C(42) C(43) C(44) 68.6(8) no
C(41) C(42) C(43) C(45) -55.1(8) no
N(3) C(49) C(50) C(58) 0.1(8) no
N(3) C(49) C(54) C(55) -4.7(8) no
C(50) C(49) C(54) C(53) 1.8(8) no
C(54) C(49) C(50) C(51) -3.2(8) no
C(49) C(50) C(51) C(52) 2.2(8) no
C(49) C(50) C(58) C(59) 100.6(6) no
C(49) C(50) C(58) C(61) -135.6(5) no
C(51) C(50) C(58) C(59) -78.7(7) no
C(51) C(50) C(58) C(61) 45.1(7) no
C(50) C(51) C(52) C(53) 0.2(9) no
C(51) C(52) C(53) C(54) -1.8(9) no
C(52) C(53) C(54) C(49) 0.8(9) no
C(49) C(54) C(55) C(56) -81.9(6) no
C(49) C(54) C(55) C(57) 151.1(5) no
C(53) C(54) C(55) C(56) 94.1(7) no
C(53) C(54) C(55) C(57) -32.9(8) no
